data_7032470
loop_
_publ_author_name
'Liu, Wei'
'Ji, Ying'
'Bao, Xinjian'
'Wang, Ying'
'Li, Benxian'
'Wang, Xiaofeng'
'Zhao, Xudong'
'Liu, Xiaoyang'
'Feng, Shouhua'

_publ_section_title
;
 Novel open-framework europium silicates prepared under high-temperature
 and high-pressure conditions.
;
_journal_issue 37
_journal_name_full 'Dalton transactions (Cambridge, England : 2003)'
_journal_page_first 13892
_journal_page_last 13898
_journal_paper_doi 10.1039/c4dt01707b
_journal_volume 43
_journal_year 2014
_chemical_formula_sum 'Eu3 Na15 O36 Si12'
_chemical_formula_weight 1713.81
_chemical_name_systematic
; 
 ? 
;
_space_group_IT_number 58
_symmetry_cell_setting orthorhombic
_symmetry_space_group_name_Hall '-P 2 2n'
_symmetry_space_group_name_H-M 'P n n m'
_atom_sites_solution_hydrogens none
_atom_sites_solution_primary direct
_atom_sites_solution_secondary difmap
_audit_creation_method SHELXL-97
_cell_angle_alpha 90.00
_cell_angle_beta 90.00
_cell_angle_gamma 90.00
_cell_formula_units_Z 1
_cell_length_a 10.7143(9)
_cell_length_b 7.5271(7)
_cell_length_c 10.4913(9)
_cell_measurement_reflns_used 4014
_cell_measurement_temperature 293(2)
_cell_measurement_theta_max 50.04
_cell_measurement_theta_min 5.48
_cell_volume 846.10(13)
_computing_structure_refinement 'SHELXL-97 (Sheldrick, 1997)'
_computing_structure_solution 'SHELXS-97 (Sheldrick, 1990)'
_diffrn_ambient_temperature 293(2)
_diffrn_measured_fraction_theta_full 1.000
_diffrn_measured_fraction_theta_max 1.000
_diffrn_measurement_device_type CCD
_diffrn_radiation_monochromator graphite
_diffrn_radiation_source 'fine-focus sealed tube'
_diffrn_radiation_type MoK\a
_diffrn_radiation_wavelength 0.71073
_diffrn_reflns_av_R_equivalents 0.0192
_diffrn_reflns_av_sigmaI/netI 0.0138
_diffrn_reflns_limit_h_max 12
_diffrn_reflns_limit_h_min -12
_diffrn_reflns_limit_k_max 8
_diffrn_reflns_limit_k_min -8
_diffrn_reflns_limit_l_max 12
_diffrn_reflns_limit_l_min -7
_diffrn_reflns_number 4014
_diffrn_reflns_theta_full 25.02
_diffrn_reflns_theta_max 25.02
_diffrn_reflns_theta_min 2.72
_exptl_absorpt_coefficient_mu 6.244
_exptl_absorpt_correction_T_max 0.732
_exptl_absorpt_correction_T_min 0.515
_exptl_absorpt_correction_type multi-scan
_exptl_crystal_colour corlourless
_exptl_crystal_density_diffrn 3.363
_exptl_crystal_density_method 'not measured'
_exptl_crystal_description sheet
_exptl_crystal_F_000 810
_exptl_crystal_size_max 0.12
_exptl_crystal_size_mid 0.09
_exptl_crystal_size_min 0.05
_refine_diff_density_max 0.707
_refine_diff_density_min -0.490
_refine_diff_density_rms 0.161
_refine_ls_extinction_method none
_refine_ls_goodness_of_fit_ref 1.004
_refine_ls_hydrogen_treatment none
_refine_ls_matrix_type full
_refine_ls_number_parameters 87
_refine_ls_number_reflns 791
_refine_ls_number_restraints 0
_refine_ls_restrained_S_all 1.004
_refine_ls_R_factor_all 0.0309
_refine_ls_R_factor_gt 0.0288
_refine_ls_shift/su_max 0.000
_refine_ls_shift/su_mean 0.000
_refine_ls_structure_factor_coef Fsqd
_refine_ls_weighting_details 'calc w=1/[\s^2^(Fo^2^)+(0.0850P)^2^+3.7000P] where P=(Fo^2^+2Fc^2^)/3'
_refine_ls_weighting_scheme calc
_refine_ls_wR_factor_gt 0.1068
_refine_ls_wR_factor_ref 0.1094
_reflns_number_gt 736
_reflns_number_total 791
_reflns_threshold_expression >2sigma(I)
_cod_duplicate_entry 7031780
_cod_data_source_file c4dt01707b2.cif
_cod_data_source_block x
_cod_depositor_comments
;
The following automatic conversions were performed:

'_symmetry_cell_setting' value 'Orthorhombic' changed to
'orthorhombic' according to
/usr/data/users/saulius/crontab/automatic-downloads/current/RSC/lib/dictionaries/cif_core.dic
dictionary named 'cif_core.dic' version 2.4.2 from
2011-04-26.

'_exptl_absorpt_correction_type' value 'Multi Scan'
changed to 'multi-scan' according to
/usr/data/users/saulius/crontab/automatic-downloads/current/RSC/lib/dictionaries/cif_core.dic
dictionary named 'cif_core.dic' version 2.4.2 from 2011-04-26.

Automatic conversion script
Id: cif_fix_values 2281 2013-09-26 08:29:07Z andrius 
;
_cod_original_sg_symbol_H-M Pnnm
_cod_database_code 7032470

loop_
_symmetry_equiv_pos_as_xyz
'x, y, z'
'-x, -y, z'
'x+1/2, -y+1/2, -z+1/2'
'-x+1/2, y+1/2, -z+1/2'
'-x, -y, -z'
'x, y, -z'
'-x-1/2, y-1/2, z-1/2'
'x-1/2, -y-1/2, z-1/2'

loop_
_atom_site_label
_atom_site_type_symbol
_atom_site_fract_x
_atom_site_fract_y
_atom_site_fract_z
_atom_site_U_iso_or_equiv
_atom_site_adp_type
_atom_site_occupancy
_atom_site_symmetry_multiplicity
_atom_site_calc_flag
_atom_site_refinement_flags
_atom_site_disorder_group
Eu1 Eu 0.5000 1.0000 0.5000 0.0120(3) Uani 1 4 d S .
Eu2 Eu 0.75180(17) 0.7657(2) 0.0000 0.0180(4) Uani 0.16 2 d SP 1
Eu3 Eu 1.0000 1.0000 0.0000 0.0151(6) Uani 0.18 4 d SP 1
Na2 Na 0.75180(17) 0.7657(2) 0.0000 0.0180(4) Uani 0.84 2 d SP 2
Na3 Na 1.0000 1.0000 0.0000 0.0151(6) Uani 0.82 4 d SP 2
Na1 Na 0.5000 1.0000 0.0000 0.051(2) Uani 1 4 d S .
Na4 Na 0.7605(3) 0.5249(3) 0.2482(3) 0.0287(7) Uani 1 1 d . .
Si1 Si 0.7871(2) 0.7600(2) 0.5000 0.0072(5) Uani 1 2 d S .
Si2 Si 0.99109(12) 0.7870(2) 0.27635(17) 0.0078(4) Uani 1 1 d . .
O1 O 0.7112(5) 0.9408(8) 0.5000 0.0272(14) Uani 1 2 d S .
O2 O 0.7084(5) 0.5816(7) 0.5000 0.0229(13) Uani 1 2 d S .
O3 O 0.8790(5) 0.7503(7) 0.3791(5) 0.0432(15) Uani 1 1 d . .
O4 O 0.9405(4) 0.7150(5) 0.1428(4) 0.0247(10) Uani 1 1 d . .
O5 O 1.0000 1.0000 0.2600(8) 0.057(3) Uani 1 2 d S .
O6 O 1.1172(4) 0.7089(7) 0.3258(4) 0.0354(12) Uani 1 1 d . .

loop_
_atom_site_aniso_label
_atom_site_aniso_U_11
_atom_site_aniso_U_22
_atom_site_aniso_U_33
_atom_site_aniso_U_23
_atom_site_aniso_U_13
_atom_site_aniso_U_12
Eu1 0.0107(4) 0.0125(4) 0.0129(4) 0.000 0.000 -0.00177(16)
Eu2 0.0212(9) 0.0174(8) 0.0153(8) 0.000 0.000 0.0028(6)
Eu3 0.0106(11) 0.0194(13) 0.0154(11) 0.000 0.000 0.0020(6)
Na2 0.0212(9) 0.0174(8) 0.0153(8) 0.000 0.000 0.0028(6)
Na3 0.0106(11) 0.0194(13) 0.0154(11) 0.000 0.000 0.0020(6)
Na1 0.087(6) 0.044(4) 0.022(3) 0.000 0.000 -0.048(3)
Na4 0.0208(14) 0.0250(13) 0.0404(18) -0.0076(11) -0.0067(13) 0.0015(10)
Si1 0.0051(10) 0.0113(10) 0.0052(9) 0.000 0.000 0.0006(7)
Si2 0.0085(8) 0.0079(9) 0.0070(8) -0.0001(6) 0.0011(5) 0.0002(4)
O1 0.014(3) 0.010(3) 0.058(4) 0.000 0.000 0.004(2)
O2 0.015(3) 0.022(3) 0.031(3) 0.000 0.000 -0.009(2)
O3 0.038(3) 0.064(4) 0.028(3) -0.017(2) 0.026(2) -0.020(2)
O4 0.025(2) 0.033(2) 0.016(2) -0.0147(17) -0.0076(17) 0.0061(18)
O5 0.123(10) 0.009(4) 0.040(5) 0.000 0.000 0.000(3)
O6 0.025(2) 0.051(3) 0.030(2) -0.021(2) -0.016(2) 0.025(2)

loop_
_atom_type_symbol
_atom_type_description
_atom_type_scat_dispersion_real
_atom_type_scat_dispersion_imag
_atom_type_scat_source
Eu Eu -0.1578 3.6682 'International Tables Vol C Tables 4.2.6.8 and 6.1.1.4'
Na Na 0.0362 0.0249 'International Tables Vol C Tables 4.2.6.8 and 6.1.1.4'
O O 0.0106 0.0060 'International Tables Vol C Tables 4.2.6.8 and 6.1.1.4'
Si Si 0.0817 0.0704 'International Tables Vol C Tables 4.2.6.8 and 6.1.1.4'

loop_
_geom_angle_atom_site_label_1
_geom_angle_atom_site_label_2
_geom_angle_atom_site_label_3
_geom_angle
_geom_angle_site_symmetry_1
_geom_angle_site_symmetry_3
O4 Eu1 O4 180.000(1) 3_465 7_766
O4 Eu1 O4 81.5(2) 3_465 8_576
O4 Eu1 O4 98.5(2) 7_766 8_576
O4 Eu1 O4 98.5(2) 3_465 4_655
O4 Eu1 O4 81.5(2) 7_766 4_655
O4 Eu1 O4 180.00(14) 8_576 4_655
O4 Eu1 O1 97.83(15) 3_465 .
O4 Eu1 O1 82.17(16) 7_766 .
O4 Eu1 O1 97.83(15) 8_576 .
O4 Eu1 O1 82.17(16) 4_655 .
O4 Eu1 O1 82.17(16) 3_465 5_676
O4 Eu1 O1 97.83(15) 7_766 5_676
O4 Eu1 O1 82.17(16) 8_576 5_676
O4 Eu1 O1 97.83(15) 4_655 5_676
O1 Eu1 O1 180.000(1) . 5_676
O4 Eu1 Eu2 49.80(10) 3_465 3_465
O4 Eu1 Eu2 130.20(10) 7_766 3_465
O4 Eu1 Eu2 49.80(10) 8_576 3_465
O4 Eu1 Eu2 130.20(10) 4_655 3_465
O1 Eu1 Eu2 131.92(15) . 3_465
O1 Eu1 Eu2 48.08(15) 5_676 3_465
O4 Eu1 Na2 49.80(10) 3_465 3_465
O4 Eu1 Na2 130.20(10) 7_766 3_465
O4 Eu1 Na2 49.80(10) 8_576 3_465
O4 Eu1 Na2 130.20(10) 4_655 3_465
O1 Eu1 Na2 131.92(15) . 3_465
O1 Eu1 Na2 48.08(15) 5_676 3_465
Eu2 Eu1 Na2 0.00(4) 3_465 3_465
O4 Eu1 Na2 130.20(10) 3_465 7_766
O4 Eu1 Na2 49.80(10) 7_766 7_766
O4 Eu1 Na2 130.20(10) 8_576 7_766
O4 Eu1 Na2 49.80(10) 4_655 7_766
O1 Eu1 Na2 48.08(15) . 7_766
O1 Eu1 Na2 131.92(15) 5_676 7_766
Eu2 Eu1 Na2 180.0 3_465 7_766
Na2 Eu1 Na2 180.0 3_465 7_766
O4 Eu1 Eu2 130.20(10) 3_465 7_766
O4 Eu1 Eu2 49.80(10) 7_766 7_766
O4 Eu1 Eu2 130.20(10) 8_576 7_766
O4 Eu1 Eu2 49.80(10) 4_655 7_766
O1 Eu1 Eu2 48.08(15) . 7_766
O1 Eu1 Eu2 131.92(15) 5_676 7_766
Eu2 Eu1 Eu2 180.0 3_465 7_766
Na2 Eu1 Eu2 180.0 3_465 7_766
Na2 Eu1 Eu2 0.00(4) 7_766 7_766
O4 Eu1 Si1 83.24(11) 3_465 .
O4 Eu1 Si1 96.76(11) 7_766 .
O4 Eu1 Si1 83.24(11) 8_576 .
O4 Eu1 Si1 96.76(11) 4_655 .
O1 Eu1 Si1 19.29(15) . .
O1 Eu1 Si1 160.71(15) 5_676 .
Eu2 Eu1 Si1 112.63(4) 3_465 .
Na2 Eu1 Si1 112.63(4) 3_465 .
Na2 Eu1 Si1 67.37(4) 7_766 .
Eu2 Eu1 Si1 67.37(4) 7_766 .
O4 Eu1 Si1 96.76(11) 3_465 5_676
O4 Eu1 Si1 83.24(11) 7_766 5_676
O4 Eu1 Si1 96.76(11) 8_576 5_676
O4 Eu1 Si1 83.24(11) 4_655 5_676
O1 Eu1 Si1 160.71(15) . 5_676
O1 Eu1 Si1 19.29(15) 5_676 5_676
Eu2 Eu1 Si1 67.37(4) 3_465 5_676
Na2 Eu1 Si1 67.37(4) 3_465 5_676
Na2 Eu1 Si1 112.63(4) 7_766 5_676
Eu2 Eu1 Si1 112.63(4) 7_766 5_676
Si1 Eu1 Si1 180.0 . 5_676
O6 Eu2 O6 103.0(3) 8_575 3_465
O6 Eu2 O2 91.63(14) 8_575 7_765
O6 Eu2 O2 91.63(14) 3_465 7_765
O6 Eu2 O1 100.34(16) 8_575 7_755
O6 Eu2 O1 100.34(16) 3_465 7_755
O2 Eu2 O1 160.6(2) 7_765 7_755
O6 Eu2 O4 164.42(17) 8_575 .
O6 Eu2 O4 92.42(16) 3_465 .
O2 Eu2 O4 90.42(15) 7_765 .
O1 Eu2 O4 74.04(14) 7_755 .
O6 Eu2 O4 92.42(16) 8_575 6
O6 Eu2 O4 164.42(17) 3_465 6
O2 Eu2 O4 90.42(15) 7_765 6
O1 Eu2 O4 74.04(14) 7_755 6
O4 Eu2 O4 72.11(19) . 6
O6 Eu2 Na4 54.76(15) 8_575 6
O6 Eu2 Na4 134.98(13) 3_465 6
O2 Eu2 Na4 123.83(5) 7_765 6
O1 Eu2 Na4 55.36(5) 7_755 6
O4 Eu2 Na4 111.95(11) . 6
O4 Eu2 Na4 53.71(11) 6 6
O6 Eu2 Na4 134.98(13) 8_575 .
O6 Eu2 Na4 54.76(15) 3_465 .
O2 Eu2 Na4 123.83(5) 7_765 .
O1 Eu2 Na4 55.36(5) 7_755 .
O4 Eu2 Na4 53.71(11) . .
O4 Eu2 Na4 111.95(11) 6 .
Na4 Eu2 Na4 110.26(9) 6 .
O6 Eu2 Eu3 117.99(11) 8_575 .
O6 Eu2 Eu3 117.99(11) 3_465 .
O2 Eu2 Eu3 46.28(13) 7_765 .
O1 Eu2 Eu3 114.36(14) 7_755 .
O4 Eu2 Eu3 54.61(10) . .
O4 Eu2 Eu3 54.61(10) 6 .
Na4 Eu2 Eu3 106.92(6) 6 .
Na4 Eu2 Eu3 106.92(6) . .
O6 Eu2 Na1 55.84(14) 8_575 .
O6 Eu2 Na1 55.84(14) 3_465 .
O2 Eu2 Na1 66.99(13) 7_765 .
O1 Eu2 Na1 132.37(14) 7_755 .
O4 Eu2 Na1 138.33(9) . .
O4 Eu2 Na1 138.33(9) 6 .
Na4 Eu2 Na1 109.70(6) 6 .
Na4 Eu2 Na1 109.70(6) . .
Eu3 Eu2 Na1 113.27(4) . .
O6 Eu2 Na4 123.74(16) 8_575 4_655
O6 Eu2 Na4 45.40(11) 3_465 4_655
O2 Eu2 Na4 54.74(5) 7_765 4_655
O1 Eu2 Na4 126.33(5) 7_755 4_655
O4 Eu2 Na4 69.39(10) . 4_655
O4 Eu2 Na4 126.44(13) 6 4_655
Na4 Eu2 Na4 178.27(9) 6 4_655
Na4 Eu2 Na4 71.384(8) . 4_655
Eu3 Eu2 Na4 72.87(5) . 4_655
Na1 Eu2 Na4 68.99(5) . 4_655
O6 Eu2 Na4 45.40(11) 8_575 7_765
O6 Eu2 Na4 123.74(16) 3_465 7_765
O2 Eu2 Na4 54.74(5) 7_765 7_765
O1 Eu2 Na4 126.33(5) 7_755 7_765
O4 Eu2 Na4 126.44(13) . 7_765
O4 Eu2 Na4 69.39(10) 6 7_765
Na4 Eu2 Na4 71.384(9) 6 7_765
Na4 Eu2 Na4 178.27(9) . 7_765
Eu3 Eu2 Na4 72.87(5) . 7_765
Na1 Eu2 Na4 68.99(5) . 7_765
Na4 Eu2 Na4 106.97(9) 4_655 7_765
O2 Eu3 O2 180.0 3_565 7_765
O2 Eu3 O4 90.97(15) 3_565 6
O2 Eu3 O4 89.03(15) 7_765 6
O2 Eu3 O4 89.03(15) 3_565 2_775
O2 Eu3 O4 90.97(15) 7_765 2_775
O4 Eu3 O4 180.00(13) 6 2_775
O2 Eu3 O4 90.97(15) 3_565 .
O2 Eu3 O4 89.03(15) 7_765 .
O4 Eu3 O4 67.60(15) 6 .
O4 Eu3 O4 112.40(15) 2_775 .
O2 Eu3 O4 89.03(15) 3_565 5_775
O2 Eu3 O4 90.97(15) 7_765 5_775
O4 Eu3 O4 112.40(15) 6 5_775
O4 Eu3 O4 67.60(15) 2_775 5_775
O4 Eu3 O4 180.00(10) . 5_775
O2 Eu3 O5 90.000(1) 3_565 5_775
O2 Eu3 O5 90.000(1) 7_765 5_775
O4 Eu3 O5 56.20(8) 6 5_775
O4 Eu3 O5 123.80(8) 2_775 5_775
O4 Eu3 O5 123.80(8) . 5_775
O4 Eu3 O5 56.20(8) 5_775 5_775
O2 Eu3 O5 90.0 3_565 .
O2 Eu3 O5 90.0 7_765 .
O4 Eu3 O5 123.80(8) 6 .
O4 Eu3 O5 56.20(8) 2_775 .
O4 Eu3 O5 56.20(8) . .
O4 Eu3 O5 123.80(8) 5_775 .
O5 Eu3 O5 180.000(1) 5_775 .
O2 Eu3 Eu2 131.07(14) 3_565 .
O2 Eu3 Eu2 48.93(14) 7_765 .
O4 Eu3 Eu2 50.40(9) 6 .
O4 Eu3 Eu2 129.60(9) 2_775 .
O4 Eu3 Eu2 50.40(9) . .
O4 Eu3 Eu2 129.60(9) 5_775 .
O5 Eu3 Eu2 90.0 5_775 .
O5 Eu3 Eu2 90.0 . .
O2 Eu3 Eu2 48.93(14) 3_565 5_775
O2 Eu3 Eu2 131.07(14) 7_765 5_775
O4 Eu3 Eu2 129.60(9) 6 5_775
O4 Eu3 Eu2 50.40(9) 2_775 5_775
O4 Eu3 Eu2 129.60(9) . 5_775
O4 Eu3 Eu2 50.40(9) 5_775 5_775
O5 Eu3 Eu2 90.0 5_775 5_775
O5 Eu3 Eu2 90.0 . 5_775
Eu2 Eu3 Eu2 180.0 . 5_775
O2 Eu3 Si2 84.23(7) 3_565 6
O2 Eu3 Si2 95.77(7) 7_765 6
O4 Eu3 Si2 28.51(8) 6 6
O4 Eu3 Si2 151.49(8) 2_775 6
O4 Eu3 Si2 95.42(8) . 6
O4 Eu3 Si2 84.58(8) 5_775 6
O5 Eu3 Si2 28.98(3) 5_775 6
O5 Eu3 Si2 151.02(3) . 6
Eu2 Eu3 Si2 73.06(3) . 6
Eu2 Eu3 Si2 106.94(3) 5_775 6
O2 Eu3 Si2 95.77(7) 3_565 2_775
O2 Eu3 Si2 84.23(7) 7_765 2_775
O4 Eu3 Si2 151.49(8) 6 2_775
O4 Eu3 Si2 28.51(8) 2_775 2_775
O4 Eu3 Si2 84.58(8) . 2_775
O4 Eu3 Si2 95.42(8) 5_775 2_775
O5 Eu3 Si2 151.02(3) 5_775 2_775
O5 Eu3 Si2 28.98(3) . 2_775
Eu2 Eu3 Si2 106.94(3) . 2_775
Eu2 Eu3 Si2 73.06(3) 5_775 2_775
Si2 Eu3 Si2 180.00(6) 6 2_775
O3 Na1 O3 180.00(18) 8_575 4_655
O3 Na1 O3 58.04(19) 8_575 3_465
O3 Na1 O3 121.96(19) 4_655 3_465
O3 Na1 O3 121.96(19) 8_575 7_765
O3 Na1 O3 58.04(19) 4_655 7_765
O3 Na1 O3 180.0 3_465 7_765
O3 Na1 O6 59.07(14) 8_575 8_575
O3 Na1 O6 120.93(14) 4_655 8_575
O3 Na1 O6 97.95(13) 3_465 8_575
O3 Na1 O6 82.05(13) 7_765 8_575
O3 Na1 O6 97.95(13) 8_575 3_465
O3 Na1 O6 82.05(13) 4_655 3_465
O3 Na1 O6 59.07(14) 3_465 3_465
O3 Na1 O6 120.93(14) 7_765 3_465
O6 Na1 O6 84.49(18) 8_575 3_465
O3 Na1 O6 120.93(14) 8_575 4_655
O3 Na1 O6 59.07(14) 4_655 4_655
O3 Na1 O6 82.05(13) 3_465 4_655
O3 Na1 O6 97.95(13) 7_765 4_655
O6 Na1 O6 180.0 8_575 4_655
O6 Na1 O6 95.51(18) 3_465 4_655
O3 Na1 O6 82.05(13) 8_575 7_765
O3 Na1 O6 97.95(13) 4_655 7_765
O3 Na1 O6 120.93(14) 3_465 7_765
O3 Na1 O6 59.07(14) 7_765 7_765
O6 Na1 O6 95.51(18) 8_575 7_765
O6 Na1 O6 180.0 3_465 7_765
O6 Na1 O6 84.49(18) 4_655 7_765
O3 Na1 Si1 32.30(9) 8_575 3_465
O3 Na1 Si1 147.70(9) 4_655 3_465
O3 Na1 Si1 32.30(9) 3_465 3_465
O3 Na1 Si1 147.70(9) 7_765 3_465
O6 Na1 Si1 88.50(9) 8_575 3_465
O6 Na1 Si1 88.50(9) 3_465 3_465
O6 Na1 Si1 91.50(9) 4_655 3_465
O6 Na1 Si1 91.50(9) 7_765 3_465
O3 Na1 Si1 147.70(9) 8_575 7_765
O3 Na1 Si1 32.30(9) 4_655 7_765
O3 Na1 Si1 147.70(9) 3_465 7_765
O3 Na1 Si1 32.30(9) 7_765 7_765
O6 Na1 Si1 91.50(9) 8_575 7_765
O6 Na1 Si1 91.50(9) 3_465 7_765
O6 Na1 Si1 88.50(9) 4_655 7_765
O6 Na1 Si1 88.50(9) 7_765 7_765
Si1 Na1 Si1 180.0 3_465 7_765
O3 Na1 Si2 30.76(10) 8_575 8_575
O3 Na1 Si2 149.24(10) 4_655 8_575
O3 Na1 Si2 81.61(10) 3_465 8_575
O3 Na1 Si2 98.39(10) 7_765 8_575
O6 Na1 Si2 29.28(9) 8_575 8_575
O6 Na1 Si2 96.69(10) 3_465 8_575
O6 Na1 Si2 150.72(9) 4_655 8_575
O6 Na1 Si2 83.31(10) 7_765 8_575
Si1 Na1 Si2 62.38(4) 3_465 8_575
Si1 Na1 Si2 117.62(4) 7_765 8_575
O3 Na1 Si2 149.24(10) 8_575 4_655
O3 Na1 Si2 30.76(10) 4_655 4_655
O3 Na1 Si2 98.39(10) 3_465 4_655
O3 Na1 Si2 81.61(10) 7_765 4_655
O6 Na1 Si2 150.72(9) 8_575 4_655
O6 Na1 Si2 83.31(10) 3_465 4_655
O6 Na1 Si2 29.28(9) 4_655 4_655
O6 Na1 Si2 96.69(10) 7_765 4_655
Si1 Na1 Si2 117.62(4) 3_465 4_655
Si1 Na1 Si2 62.38(4) 7_765 4_655
Si2 Na1 Si2 180.00(4) 8_575 4_655
O6 Na4 O3 92.0(2) 2_765 .
O6 Na4 O6 176.63(13) 2_765 3_465
O3 Na4 O6 86.72(18) . 3_465
O6 Na4 O4 98.29(17) 2_765 .
O3 Na4 O4 59.81(14) . .
O6 Na4 O4 83.74(15) 3_465 .
O6 Na4 O1 95.54(19) 2_765 7_755
O3 Na4 O1 128.80(19) . 7_755
O6 Na4 O1 87.68(18) 3_465 7_755
O4 Na4 O1 69.00(16) . 7_755
O6 Na4 O2 83.99(18) 2_765 .
O3 Na4 O2 58.15(16) . .
O6 Na4 O2 92.69(17) 3_465 .
O4 Na4 O2 117.96(16) . .
O1 Na4 O2 173.04(19) 7_755 .
O6 Na4 O5 121.21(18) 2_765 3_465
O3 Na4 O5 124.27(19) . 3_465
O6 Na4 O5 57.44(12) 3_465 3_465
O4 Na4 O5 138.69(19) . 3_465
O1 Na4 O5 93.8(2) 7_755 3_465
O2 Na4 O5 80.6(2) . 3_465
O6 Na4 O3 84.95(18) 2_765 4_645
O3 Na4 O3 174.60(16) . 4_645
O6 Na4 O3 96.10(16) 3_465 4_645
O4 Na4 O3 125.00(15) . 4_645
O1 Na4 O3 56.08(15) 7_755 4_645
O2 Na4 O3 116.99(17) . 4_645
O5 Na4 O3 54.53(15) 3_465 4_645
O6 Na4 Eu2 137.01(15) 2_765 .
O3 Na4 Eu2 94.45(14) . .
O6 Na4 Eu2 46.26(11) 3_465 .
O4 Na4 Eu2 50.91(10) . .
O1 Na4 Eu2 49.10(13) 7_755 .
O2 Na4 Eu2 134.25(14) . .
O5 Na4 Eu2 89.08(17) 3_465 .
O3 Na4 Eu2 90.82(11) 4_645 .
O6 Na4 Si2 89.97(16) 2_765 .
O3 Na4 Si2 30.77(10) . .
O6 Na4 Si2 90.49(11) 3_465 .
O4 Na4 Si2 30.13(9) . .
O1 Na4 Si2 98.55(15) 7_755 .
O2 Na4 Si2 88.40(13) . .
O5 Na4 Si2 145.13(9) 3_465 .
O3 Na4 Si2 153.29(14) 4_645 .
Eu2 Na4 Si2 75.20(8) . .
O6 Na4 Si1 94.53(16) 2_765 .
O3 Na4 Si1 29.86(11) . .
O6 Na4 Si1 82.80(12) 3_465 .
O4 Na4 Si1 88.92(11) . .
O1 Na4 Si1 156.82(16) 7_755 .
O2 Na4 Si1 29.77(11) . .
O5 Na4 Si1 98.70(18) 3_465 .
O3 Na4 Si1 145.87(13) 4_645 .
Eu2 Na4 Si1 111.42(8) . .
Si2 Na4 Si1 60.61(6) . .
O1 Si1 O2 117.0(3) . .
O1 Si1 O3 110.7(2) . 6_556
O2 Si1 O3 106.7(2) . 6_556
O1 Si1 O3 110.7(2) . .
O2 Si1 O3 106.7(2) . .
O3 Si1 O3 104.2(4) 6_556 .
O1 Si1 Na1 161.5(2) . 3_565
O2 Si1 Na1 81.5(2) . 3_565
O3 Si1 Na1 60.4(2) 6_556 3_565
O3 Si1 Na1 60.4(2) . 3_565
O1 Si1 Na4 115.47(11) . .
O2 Si1 Na4 58.89(8) . .
O3 Si1 Na4 133.0(2) 6_556 .
O3 Si1 Na4 51.42(18) . .
Na1 Si1 Na4 72.95(6) 3_565 .
O1 Si1 Na4 115.47(11) . 6_556
O2 Si1 Na4 58.89(8) . 6_556
O3 Si1 Na4 51.42(18) 6_556 6_556
O3 Si1 Na4 133.0(2) . 6_556
Na1 Si1 Na4 72.95(6) 3_565 6_556
Na4 Si1 Na4 111.71(11) . 6_556
O1 Si1 Na4 53.50(7) . 7_766
O2 Si1 Na4 115.28(12) . 7_766
O3 Si1 Na4 60.2(2) 6_556 7_766
O3 Si1 Na4 137.8(2) . 7_766
Na1 Si1 Na4 120.53(7) 3_565 7_766
Na4 Si1 Na4 165.57(8) . 7_766
Na4 Si1 Na4 70.737(11) 6_556 7_766
O1 Si1 Na4 53.50(7) . 4_655
O2 Si1 Na4 115.28(12) . 4_655
O3 Si1 Na4 137.8(2) 6_556 4_655
O3 Si1 Na4 60.2(2) . 4_655
Na1 Si1 Na4 120.53(7) 3_565 4_655
Na4 Si1 Na4 70.737(11) . 4_655
Na4 Si1 Na4 165.57(8) 6_556 4_655
Na4 Si1 Na4 103.33(11) 7_766 4_655
O1 Si1 Eu1 28.7(2) . .
O2 Si1 Eu1 88.3(2) . .
O3 Si1 Eu1 123.5(2) 6_556 .
O3 Si1 Eu1 123.5(2) . .
Na1 Si1 Eu1 169.80(7) 3_565 .
Na4 Si1 Eu1 101.76(6) . .
Na4 Si1 Eu1 101.76(6) 6_556 .
Na4 Si1 Eu1 64.09(6) 7_766 .
Na4 Si1 Eu1 64.09(6) 4_655 .
O1 Si1 Eu3 91.6(2) . 3_465
O2 Si1 Eu3 25.4(2) . 3_465
O3 Si1 Eu3 119.51(18) 6_556 3_465
O3 Si1 Eu3 119.51(18) . 3_465
Na1 Si1 Eu3 106.91(5) 3_565 3_465
Na4 Si1 Eu3 68.12(6) . 3_465
Na4 Si1 Eu3 68.12(6) 6_556 3_465
Na4 Si1 Eu3 101.11(6) 7_766 3_465
Na4 Si1 Eu3 101.11(6) 4_655 3_465
Eu1 Si1 Eu3 62.89(4) . 3_465
O6 Si2 O4 117.2(2) . .
O6 Si2 O5 111.0(2) . .
O4 Si2 O5 105.3(3) . .
O6 Si2 O3 110.6(3) . .
O4 Si2 O3 105.8(3) . .
O5 Si2 O3 106.3(3) . .
O6 Si2 Na4 118.0(2) . .
O4 Si2 Na4 56.18(17) . .
O5 Si2 Na4 130.75(11) . .
O3 Si2 Na4 52.10(18) . .
O6 Si2 Na1 58.3(2) . 3_565
O4 Si2 Na1 115.18(17) . 3_565
O5 Si2 Na1 138.5(3) . 3_565
O3 Si2 Na1 54.8(2) . 3_565
Na4 Si2 Na1 70.80(6) . 3_565
O6 Si2 Na4 54.4(2) . 3_565
O4 Si2 Na4 112.49(18) . 3_565
O5 Si2 Na4 60.20(7) . 3_565
O3 Si2 Na4 141.5(2) . 3_565
Na4 Si2 Na4 164.06(8) . 3_565
Na1 Si2 Na4 109.20(7) 3_565 3_565
O6 Si2 Na4 162.18(18) . 4_655
O4 Si2 Na4 80.57(17) . 4_655
O5 Si2 Na4 59.55(6) . 4_655
O3 Si2 Na4 62.4(2) . 4_655
Na4 Si2 Na4 71.90(3) . 4_655
Na1 Si2 Na4 117.16(7) 3_565 4_655
Na4 Si2 Na4 119.66(8) 3_565 4_655
O6 Si2 Eu3 116.6(2) . .
O4 Si2 Eu3 53.60(16) . .
O5 Si2 Eu3 54.9(3) . .
O3 Si2 Eu3 132.7(2) . .
Na4 Si2 Eu3 103.97(7) . .
Na1 Si2 Eu3 165.90(6) 3_565 .
Na4 Si2 Eu3 72.08(6) 3_565 .
Na4 Si2 Eu3 71.81(6) 4_655 .
O6 Si2 Eu1 91.07(17) . 3_565
O4 Si2 Eu1 26.22(15) . 3_565
O5 Si2 Eu1 120.4(3) . 3_565
O3 Si2 Eu1 116.50(18) . 3_565
Na4 Si2 Eu1 64.83(6) . 3_565
Na1 Si2 Eu1 100.62(5) 3_565 3_565
Na4 Si2 Eu1 100.05(6) 3_565 3_565
Na4 Si2 Eu1 106.73(6) 4_655 3_565
Eu3 Si2 Eu1 65.60(3) . 3_565
O6 Si2 Eu2 24.29(16) . 3_565
O4 Si2 Eu2 141.49(17) . 3_565
O5 Si2 Eu2 97.5(2) . 3_565
O3 Si2 Eu2 96.8(2) . 3_565
Na4 Si2 Eu2 125.78(7) . 3_565
Na1 Si2 Eu2 55.52(3) 3_565 3_565
Na4 Si2 Eu2 54.34(6) 3_565 3_565
Na4 Si2 Eu2 137.93(7) 4_655 3_565
Eu3 Si2 Eu2 126.13(4) . 3_565
Eu1 Si2 Eu2 115.34(5) 3_565 3_565
Si1 O1 Eu1 132.0(3) . .
Si1 O1 Na2 140.0(3) . 7_766
Eu1 O1 Na2 88.06(19) . 7_766
Si1 O1 Eu2 140.0(3) . 7_766
Eu1 O1 Eu2 88.06(19) . 7_766
Na2 O1 Eu2 0.000(11) 7_766 7_766
Si1 O1 Na4 98.29(14) . 7_766
Eu1 O1 Na4 93.70(14) . 7_766
Na2 O1 Na4 75.54(13) 7_766 7_766
Eu2 O1 Na4 75.54(13) 7_766 7_766
Si1 O1 Na4 98.29(14) . 4_655
Eu1 O1 Na4 93.70(14) . 4_655
Na2 O1 Na4 75.54(13) 7_766 4_655
Eu2 O1 Na4 75.54(13) 7_766 4_655
Na4 O1 Na4 149.8(3) 7_766 4_655
Si1 O2 Na3 137.5(3) . 3_465
Si1 O2 Eu3 137.5(3) . 3_465
Na3 O2 Eu3 0.0 3_465 3_465
Si1 O2 Na2 137.7(3) . 7_756
Na3 O2 Na2 84.79(18) 3_465 7_756
Eu3 O2 Na2 84.79(18) 3_465 7_756
Si1 O2 Eu2 137.7(3) . 7_756
Na3 O2 Eu2 84.79(18) 3_465 7_756
Eu3 O2 Eu2 84.79(18) 3_465 7_756
Na2 O2 Eu2 0.000(12) 7_756 7_756
Si1 O2 Na4 91.34(13) . 6_556
Na3 O2 Na4 98.96(13) 3_465 6_556
Eu3 O2 Na4 98.96(13) 3_465 6_556
Na2 O2 Na4 79.08(13) 7_756 6_556
Eu2 O2 Na4 79.08(13) 7_756 6_556
Si1 O2 Na4 91.34(13) . .
Na3 O2 Na4 98.96(13) 3_465 .
Eu3 O2 Na4 98.96(13) 3_465 .
Na2 O2 Na4 79.08(13) 7_756 .
Eu2 O2 Na4 79.08(13) 7_756 .
Na4 O2 Na4 150.2(3) 6_556 .
Si1 O3 Si2 164.0(3) . .
Si1 O3 Na4 98.7(2) . .
Si2 O3 Na4 97.1(2) . .
Si1 O3 Na1 87.3(2) . 3_565
Si2 O3 Na1 94.5(2) . 3_565
Na4 O3 Na1 91.67(17) . 3_565
Si1 O3 Na4 90.9(2) . 4_655
Si2 O3 Na4 87.4(2) . 4_655
Na4 O3 Na4 88.22(17) . 4_655
Na1 O3 Na4 178.16(19) 3_565 4_655
Si2 O4 Eu1 135.9(2) . 3_565
Si2 O4 Eu2 137.3(2) . .
Eu1 O4 Eu2 86.67(12) 3_565 .
Si2 O4 Na4 93.7(2) . .
Eu1 O4 Na4 95.39(15) 3_565 .
Eu2 O4 Na4 75.38(14) . .
Si2 O4 Eu3 97.90(19) . .
Eu1 O4 Eu3 97.63(14) 3_565 .
Eu2 O4 Eu3 75.00(11) . .
Na4 O4 Eu3 146.75(18) . .
Si2 O5 Si2 167.8(6) . 2_775
Si2 O5 Eu3 96.1(3) . .
Si2 O5 Eu3 96.1(3) 2_775 .
Si2 O5 Na4 90.62(7) . 4_655
Si2 O5 Na4 89.75(7) 2_775 4_655
Eu3 O5 Na4 88.3(2) . 4_655
Si2 O5 Na4 89.75(7) . 3_565
Si2 O5 Na4 90.62(7) 2_775 3_565
Eu3 O5 Na4 88.3(2) . 3_565
Na4 O5 Na4 176.5(4) 4_655 3_565
Si2 O6 Na2 139.7(3) . 3_565
Si2 O6 Eu2 139.7(3) . 3_565
Na2 O6 Eu2 0.0 3_565 3_565
Si2 O6 Na4 130.7(3) . 2_765
Na2 O6 Na4 89.33(16) 3_565 2_765
Eu2 O6 Na4 89.33(16) 3_565 2_765
Si2 O6 Na4 96.9(2) . 3_565
Na2 O6 Na4 78.97(16) 3_565 3_565
Eu2 O6 Na4 78.97(16) 3_565 3_565
Na4 O6 Na4 98.21(17) 2_765 3_565
Si2 O6 Na1 92.4(2) . 3_565
Na2 O6 Na1 78.84(15) 3_565 3_565
Eu2 O6 Na1 78.84(15) 3_565 3_565
Na4 O6 Na1 93.28(18) 2_765 3_565
Na4 O6 Na1 154.83(19) 3_565 3_565

loop_
_geom_bond_atom_site_label_1
_geom_bond_atom_site_label_2
_geom_bond_distance
_geom_bond_site_symmetry_2
Eu1 O4 2.295(4) 3_465
Eu1 O4 2.295(4) 7_766
Eu1 O4 2.295(4) 8_576
Eu1 O4 2.295(4) 4_655
Eu1 O1 2.307(5) .
Eu1 O1 2.307(5) 5_676
Eu1 Eu2 3.3272(16) 3_465
Eu1 Na2 3.3272(16) 3_465
Eu1 Na2 3.3272(16) 7_766
Eu1 Eu2 3.3272(16) 7_766
Eu1 Si1 3.567(2) .
Eu1 Si1 3.567(2) 5_676
Eu2 O6 2.336(4) 8_575
Eu2 O6 2.336(4) 3_465
Eu2 O2 2.416(6) 7_765
Eu2 O1 2.477(6) 7_755
Eu2 O4 2.545(4) .
Eu2 O4 2.545(4) 6
Eu2 Na4 3.173(3) 6
Eu2 Na4 3.173(3) .
Eu2 Eu3 3.1910(18) .
Eu2 Na1 3.2233(17) .
Eu2 Na4 3.287(3) 4_655
Eu2 Na4 3.287(3) 7_765
Eu3 O2 2.316(5) 3_565
Eu3 O2 2.316(5) 7_765
Eu3 O4 2.693(4) 6
Eu3 O4 2.693(4) 2_775
Eu3 O4 2.693(4) .
Eu3 O4 2.693(4) 5_775
Eu3 O5 2.727(9) 5_775
Eu3 O5 2.727(9) .
Eu3 Eu2 3.1910(18) 5_775
Eu3 Si2 3.3144(18) 6
Eu3 Si2 3.3144(18) 2_775
Na1 O3 2.615(6) 8_575
Na1 O3 2.615(6) 4_655
Na1 O3 2.615(6) 3_465
Na1 O3 2.615(6) 7_765
Na1 O6 2.719(6) 8_575
Na1 O6 2.719(6) 3_465
Na1 O6 2.719(6) 4_655
Na1 O6 2.719(6) 7_765
Na1 Si1 3.005(2) 3_465
Na1 Si1 3.005(2) 7_765
Na1 Si2 3.1909(18) 8_575
Na1 Si2 3.1909(18) 4_655
Na4 O6 2.341(5) 2_765
Na4 O3 2.525(5) .
Na4 O6 2.641(6) 3_465
Na4 O4 2.643(5) .
Na4 O1 2.696(3) 7_755
Na4 O2 2.734(3) .
Na4 O5 2.799(3) 3_465
Na4 O3 2.880(6) 4_645
Na4 Si2 3.175(3) .
Na4 Si1 3.192(3) .
Si1 O1 1.585(6) .
Si1 O2 1.586(5) .
Si1 O3 1.608(4) 6_556
Si1 O3 1.608(4) .
Si1 Na1 3.005(2) 3_565
Si1 Na4 3.192(3) 6_556
Si1 Na4 3.319(3) 7_766
Si1 Na4 3.319(3) 4_655
Si1 Eu3 3.646(2) 3_465
Si2 O6 1.562(4) .
Si2 O4 1.597(4) .
Si2 O5 1.615(2) .
Si2 O3 1.637(4) .
Si2 Na1 3.1909(18) 3_565
Si2 Na4 3.226(3) 3_565
Si2 Na4 3.247(3) 4_655
Si2 Eu1 3.6169(18) 3_565
Si2 Eu2 3.670(2) 3_565
O1 Na2 2.477(6) 7_766
O1 Eu2 2.477(6) 7_766
O1 Na4 2.696(3) 7_766
O1 Na4 2.696(3) 4_655
O2 Na3 2.316(5) 3_465
O2 Eu3 2.316(5) 3_465
O2 Na2 2.416(6) 7_756
O2 Eu2 2.416(6) 7_756
O2 Na4 2.734(3) 6_556
O3 Na1 2.615(6) 3_565
O3 Na4 2.880(6) 4_655
O4 Eu1 2.295(4) 3_565
O5 Si2 1.615(2) 2_775
O5 Na4 2.799(3) 4_655
O5 Na4 2.799(3) 3_565
O6 Na2 2.336(4) 3_565
O6 Eu2 2.336(4) 3_565
O6 Na4 2.341(5) 2_765
O6 Na4 2.641(6) 3_565
O6 Na1 2.719(6) 3_565

loop_
_geom_torsion_atom_site_label_1
_geom_torsion_atom_site_label_2
_geom_torsion_atom_site_label_3
_geom_torsion_atom_site_label_4
_geom_torsion
_geom_torsion_site_symmetry_1
_geom_torsion_site_symmetry_4
O6 Eu2 Eu3 O2 -117.62(16) 8_575 3_565
O6 Eu2 Eu3 O2 117.62(16) 3_465 3_565
O2 Eu2 Eu3 O2 180.0 7_765 3_565
O1 Eu2 Eu3 O2 0.0 7_755 3_565
O4 Eu2 Eu3 O2 46.22(11) . 3_565
O4 Eu2 Eu3 O2 -46.22(11) 6 3_565
Na4 Eu2 Eu3 O2 -59.04(5) 6 3_565
Na4 Eu2 Eu3 O2 59.04(5) . 3_565
Na1 Eu2 Eu3 O2 180.0 . 3_565
Na4 Eu2 Eu3 O2 122.75(5) 4_655 3_565
Na4 Eu2 Eu3 O2 -122.75(5) 7_765 3_565
O6 Eu2 Eu3 O2 62.38(16) 8_575 7_765
O6 Eu2 Eu3 O2 -62.38(16) 3_465 7_765
O1 Eu2 Eu3 O2 180.0 7_755 7_765
O4 Eu2 Eu3 O2 -133.78(11) . 7_765
O4 Eu2 Eu3 O2 133.78(11) 6 7_765
Na4 Eu2 Eu3 O2 120.96(5) 6 7_765
Na4 Eu2 Eu3 O2 -120.96(5) . 7_765
Na1 Eu2 Eu3 O2 0.0 . 7_765
Na4 Eu2 Eu3 O2 -57.25(5) 4_655 7_765
Na4 Eu2 Eu3 O2 57.25(5) 7_765 7_765
O6 Eu2 Eu3 O4 -71.40(19) 8_575 6
O6 Eu2 Eu3 O4 163.8(2) 3_465 6
O2 Eu2 Eu3 O4 -133.78(11) 7_765 6
O1 Eu2 Eu3 O4 46.22(11) 7_755 6
O4 Eu2 Eu3 O4 92.4(2) . 6
Na4 Eu2 Eu3 O4 -12.82(11) 6 6
Na4 Eu2 Eu3 O4 105.26(12) . 6
Na1 Eu2 Eu3 O4 -133.78(11) . 6
Na4 Eu2 Eu3 O4 168.97(12) 4_655 6
Na4 Eu2 Eu3 O4 -76.53(11) 7_765 6
O6 Eu2 Eu3 O4 108.60(19) 8_575 2_775
O6 Eu2 Eu3 O4 -16.2(2) 3_465 2_775
O2 Eu2 Eu3 O4 46.22(11) 7_765 2_775
O1 Eu2 Eu3 O4 -133.78(11) 7_755 2_775
O4 Eu2 Eu3 O4 -87.6(2) . 2_775
O4 Eu2 Eu3 O4 180.0 6 2_775
Na4 Eu2 Eu3 O4 167.18(11) 6 2_775
Na4 Eu2 Eu3 O4 -74.74(12) . 2_775
Na1 Eu2 Eu3 O4 46.22(11) . 2_775
Na4 Eu2 Eu3 O4 -11.03(12) 4_655 2_775
Na4 Eu2 Eu3 O4 103.47(11) 7_765 2_775
O6 Eu2 Eu3 O4 -163.8(2) 8_575 .
O6 Eu2 Eu3 O4 71.40(19) 3_465 .
O2 Eu2 Eu3 O4 133.78(11) 7_765 .
O1 Eu2 Eu3 O4 -46.22(11) 7_755 .
O4 Eu2 Eu3 O4 -92.4(2) 6 .
Na4 Eu2 Eu3 O4 -105.26(12) 6 .
Na4 Eu2 Eu3 O4 12.82(11) . .
Na1 Eu2 Eu3 O4 133.78(11) . .
Na4 Eu2 Eu3 O4 76.53(11) 4_655 .
Na4 Eu2 Eu3 O4 -168.97(12) 7_765 .
O6 Eu2 Eu3 O4 16.2(2) 8_575 5_775
O6 Eu2 Eu3 O4 -108.60(19) 3_465 5_775
O2 Eu2 Eu3 O4 -46.22(11) 7_765 5_775
O1 Eu2 Eu3 O4 133.78(11) 7_755 5_775
O4 Eu2 Eu3 O4 180.0 . 5_775
O4 Eu2 Eu3 O4 87.6(2) 6 5_775
Na4 Eu2 Eu3 O4 74.74(12) 6 5_775
Na4 Eu2 Eu3 O4 -167.18(11) . 5_775
Na1 Eu2 Eu3 O4 -46.22(11) . 5_775
Na4 Eu2 Eu3 O4 -103.47(11) 4_655 5_775
Na4 Eu2 Eu3 O4 11.03(12) 7_765 5_775
O6 Eu2 Eu3 O5 -27.62(16) 8_575 5_775
O6 Eu2 Eu3 O5 -152.38(16) 3_465 5_775
O2 Eu2 Eu3 O5 -90.0 7_765 5_775
O1 Eu2 Eu3 O5 90.0 7_755 5_775
O4 Eu2 Eu3 O5 136.22(11) . 5_775
O4 Eu2 Eu3 O5 43.78(11) 6 5_775
Na4 Eu2 Eu3 O5 30.96(5) 6 5_775
Na4 Eu2 Eu3 O5 149.04(5) . 5_775
Na1 Eu2 Eu3 O5 -90.0 . 5_775
Na4 Eu2 Eu3 O5 -147.25(5) 4_655 5_775
Na4 Eu2 Eu3 O5 -32.75(5) 7_765 5_775
O6 Eu2 Eu3 O5 152.38(16) 8_575 .
O6 Eu2 Eu3 O5 27.62(16) 3_465 .
O2 Eu2 Eu3 O5 90.0 7_765 .
O1 Eu2 Eu3 O5 -90.0 7_755 .
O4 Eu2 Eu3 O5 -43.78(11) . .
O4 Eu2 Eu3 O5 -136.22(11) 6 .
Na4 Eu2 Eu3 O5 -149.04(5) 6 .
Na4 Eu2 Eu3 O5 -30.96(5) . .
Na1 Eu2 Eu3 O5 90.0 . .
Na4 Eu2 Eu3 O5 32.75(5) 4_655 .
Na4 Eu2 Eu3 O5 147.25(5) 7_765 .
O6 Eu2 Eu3 Eu2 62.38(16) 8_575 5_775
O6 Eu2 Eu3 Eu2 -62.38(16) 3_465 5_775
O2 Eu2 Eu3 Eu2 0.0 7_765 5_775
O1 Eu2 Eu3 Eu2 180.0 7_755 5_775
O4 Eu2 Eu3 Eu2 -133.78(11) . 5_775
O4 Eu2 Eu3 Eu2 133.78(11) 6 5_775
Na4 Eu2 Eu3 Eu2 120.96(5) 6 5_775
Na4 Eu2 Eu3 Eu2 -120.96(5) . 5_775
Na1 Eu2 Eu3 Eu2 0.0 . 5_775
Na4 Eu2 Eu3 Eu2 -57.25(5) 4_655 5_775
Na4 Eu2 Eu3 Eu2 57.25(5) 7_765 5_775
O6 Eu2 Eu3 Si2 -51.50(17) 8_575 6
O6 Eu2 Eu3 Si2 -176.25(17) 3_465 6
O2 Eu2 Eu3 Si2 -113.87(3) 7_765 6
O1 Eu2 Eu3 Si2 66.13(3) 7_755 6
O4 Eu2 Eu3 Si2 112.35(11) . 6
O4 Eu2 Eu3 Si2 19.90(11) 6 6
Na4 Eu2 Eu3 Si2 7.08(5) 6 6
Na4 Eu2 Eu3 Si2 125.17(7) . 6
Na1 Eu2 Eu3 Si2 -113.87(3) . 6
Na4 Eu2 Eu3 Si2 -171.12(7) 4_655 6
Na4 Eu2 Eu3 Si2 -56.63(5) 7_765 6
O6 Eu2 Eu3 Si2 128.50(17) 8_575 2_775
O6 Eu2 Eu3 Si2 3.75(17) 3_465 2_775
O2 Eu2 Eu3 Si2 66.13(3) 7_765 2_775
O1 Eu2 Eu3 Si2 -113.87(3) 7_755 2_775
O4 Eu2 Eu3 Si2 -67.65(11) . 2_775
O4 Eu2 Eu3 Si2 -160.10(11) 6 2_775
Na4 Eu2 Eu3 Si2 -172.92(5) 6 2_775
Na4 Eu2 Eu3 Si2 -54.83(7) . 2_775
Na1 Eu2 Eu3 Si2 66.13(3) . 2_775
Na4 Eu2 Eu3 Si2 8.88(7) 4_655 2_775
Na4 Eu2 Eu3 Si2 123.37(5) 7_765 2_775
O6 Eu2 Na4 O6 109.7(4) 8_575 2_765
O6 Eu2 Na4 O6 -178.9(3) 3_465 2_765
O2 Eu2 Na4 O6 -114.4(3) 7_765 2_765
O1 Eu2 Na4 O6 42.1(3) 7_755 2_765
O4 Eu2 Na4 O6 -53.2(3) . 2_765
O4 Eu2 Na4 O6 -8.2(3) 6 2_765
Na4 Eu2 Na4 O6 49.7(3) 6 2_765
Eu3 Eu2 Na4 O6 -66.2(3) . 2_765
Na1 Eu2 Na4 O6 170.6(2) . 2_765
Na4 Eu2 Na4 O6 -130.9(3) 4_655 2_765
Na4 Eu2 Na4 O6 -149(2) 7_765 2_765
O6 Eu2 Na4 O3 -152.6(2) 8_575 .
O6 Eu2 Na4 O3 -81.15(19) 3_465 .
O2 Eu2 Na4 O3 -16.7(2) 7_765 .
O1 Eu2 Na4 O3 139.8(2) 7_755 .
O4 Eu2 Na4 O3 44.51(16) . .
O4 Eu2 Na4 O3 89.53(17) 6 .
Na4 Eu2 Na4 O3 147.42(13) 6 .
Eu3 Eu2 Na4 O3 31.54(14) . .
Na1 Eu2 Na4 O3 -91.65(14) . .
Na4 Eu2 Na4 O3 -33.16(12) 4_655 .
Na4 Eu2 Na4 O3 -51(2) 7_765 .
O6 Eu2 Na4 O6 -71.5(3) 8_575 3_465
O2 Eu2 Na4 O6 64.4(2) 7_765 3_465
O1 Eu2 Na4 O6 -139.0(2) 7_755 3_465
O4 Eu2 Na4 O6 125.66(18) . 3_465
O4 Eu2 Na4 O6 170.68(18) 6 3_465
Na4 Eu2 Na4 O6 -131.43(15) 6 3_465
Eu3 Eu2 Na4 O6 112.69(13) . 3_465
Na1 Eu2 Na4 O6 -10.51(13) . 3_465
Na4 Eu2 Na4 O6 47.99(13) 4_655 3_465
Na4 Eu2 Na4 O6 30(2) 7_765 3_465
O6 Eu2 Na4 O4 162.9(2) 8_575 .
O6 Eu2 Na4 O4 -125.66(18) 3_465 .
O2 Eu2 Na4 O4 -61.2(2) 7_765 .
O1 Eu2 Na4 O4 95.32(19) 7_755 .
O4 Eu2 Na4 O4 45.02(15) 6 .
Na4 Eu2 Na4 O4 102.91(14) 6 .
Eu3 Eu2 Na4 O4 -12.97(11) . .
Na1 Eu2 Na4 O4 -136.17(12) . .
Na4 Eu2 Na4 O4 -77.67(13) 4_655 .
Na4 Eu2 Na4 O4 -96(2) 7_765 .
O6 Eu2 Na4 O1 67.5(3) 8_575 7_755
O6 Eu2 Na4 O1 139.0(2) 3_465 7_755
O2 Eu2 Na4 O1 -156.5(2) 7_765 7_755
O4 Eu2 Na4 O1 -95.32(19) . 7_755
O4 Eu2 Na4 O1 -50.3(2) 6 7_755
Na4 Eu2 Na4 O1 7.59(19) 6 7_755
Eu3 Eu2 Na4 O1 -108.29(16) . 7_755
Na1 Eu2 Na4 O1 128.51(17) . 7_755
Na4 Eu2 Na4 O1 -172.99(19) 4_655 7_755
Na4 Eu2 Na4 O1 169(2) 7_765 7_755
O6 Eu2 Na4 O2 -104.2(3) 8_575 .
O6 Eu2 Na4 O2 -32.7(2) 3_465 .
O2 Eu2 Na4 O2 31.7(4) 7_765 .
O1 Eu2 Na4 O2 -171.7(3) 7_755 .
O4 Eu2 Na4 O2 93.0(2) . .
O4 Eu2 Na4 O2 138.0(2) 6 .
Na4 Eu2 Na4 O2 -164.12(17) 6 .
Eu3 Eu2 Na4 O2 80.0(2) . .
Na1 Eu2 Na4 O2 -43.2(2) . .
Na4 Eu2 Na4 O2 15.31(17) 4_655 .
Na4 Eu2 Na4 O2 -3(2) 7_765 .
O6 Eu2 Na4 O5 -28.3(2) 8_575 3_465
O6 Eu2 Na4 O5 43.16(17) 3_465 3_465
O2 Eu2 Na4 O5 107.6(2) 7_765 3_465
O1 Eu2 Na4 O5 -95.9(2) 7_755 3_465
O4 Eu2 Na4 O5 168.82(17) . 3_465
O4 Eu2 Na4 O5 -146.17(16) 6 3_465
Na4 Eu2 Na4 O5 -88.27(15) 6 3_465
Eu3 Eu2 Na4 O5 155.85(12) . 3_465
Na1 Eu2 Na4 O5 32.65(13) . 3_465
Na4 Eu2 Na4 O5 91.15(14) 4_655 3_465
Na4 Eu2 Na4 O5 73(2) 7_765 3_465
O6 Eu2 Na4 O3 26.2(2) 8_575 4_645
O6 Eu2 Na4 O3 97.67(18) 3_465 4_645
O2 Eu2 Na4 O3 162.10(19) 7_765 4_645
O1 Eu2 Na4 O3 -41.35(18) 7_755 4_645
O4 Eu2 Na4 O3 -136.67(16) . 4_645
O4 Eu2 Na4 O3 -91.66(16) 6 4_645
Na4 Eu2 Na4 O3 -33.77(15) 6 4_645
Eu3 Eu2 Na4 O3 -149.64(11) . 4_645
Na1 Eu2 Na4 O3 87.16(11) . 4_645
Na4 Eu2 Na4 O3 145.66(15) 4_655 4_645
Na4 Eu2 Na4 O3 128(2) 7_765 4_645
O6 Eu2 Na4 Si2 -176.8(2) 8_575 .
O6 Eu2 Na4 Si2 -105.37(14) 3_465 .
O2 Eu2 Na4 Si2 -40.94(18) 7_765 .
O1 Eu2 Na4 Si2 115.61(17) 7_755 .
O4 Eu2 Na4 Si2 20.29(11) . .
O4 Eu2 Na4 Si2 65.30(12) 6 .
Na4 Eu2 Na4 Si2 123.20(8) 6 .
Eu3 Eu2 Na4 Si2 7.32(6) . .
Na1 Eu2 Na4 Si2 -115.88(6) . .
Na4 Eu2 Na4 Si2 -57.38(6) 4_655 .
Na4 Eu2 Na4 Si2 -75(2) 7_765 .
O6 Eu2 Na4 Si1 -127.3(2) 8_575 .
O6 Eu2 Na4 Si1 -55.83(15) 3_465 .
O2 Eu2 Na4 Si1 8.6(2) 7_765 .
O1 Eu2 Na4 Si1 165.15(19) 7_755 .
O4 Eu2 Na4 Si1 69.83(13) . .
O4 Eu2 Na4 Si1 114.85(13) 6 .
Na4 Eu2 Na4 Si1 172.74(5) 6 .
Eu3 Eu2 Na4 Si1 56.86(9) . .
Na1 Eu2 Na4 Si1 -66.33(10) . .
Na4 Eu2 Na4 Si1 -7.84(6) 4_655 .
Na4 Eu2 Na4 Si1 -26(2) 7_765 .
O6 Na4 Si1 O1 -177.0(3) 2_765 .
O3 Na4 Si1 O1 96.9(4) . .
O6 Na4 Si1 O1 0.9(2) 3_465 .
O4 Na4 Si1 O1 84.8(2) . .
O1 Na4 Si1 O1 67.4(6) 7_755 .
O2 Na4 Si1 O1 -107.5(4) . .
O5 Na4 Si1 O1 -54.5(3) 3_465 .
O3 Na4 Si1 O1 -89.3(3) 4_645 .
Eu2 Na4 Si1 O1 38.0(2) . .
Si2 Na4 Si1 O1 95.6(2) . .
O6 Na4 Si1 O2 -69.5(3) 2_765 .
O3 Na4 Si1 O2 -155.6(4) . .
O6 Na4 Si1 O2 108.4(3) 3_465 .
O4 Na4 Si1 O2 -167.8(3) . .
O1 Na4 Si1 O2 174.9(4) 7_755 .
O5 Na4 Si1 O2 53.0(3) 3_465 .
O3 Na4 Si1 O2 18.2(3) 4_645 .
Eu2 Na4 Si1 O2 145.5(3) . .
Si2 Na4 Si1 O2 -156.9(3) . .
O6 Na4 Si1 O3 14.5(3) 2_765 6_556
O3 Na4 Si1 O3 -71.6(4) . 6_556
O6 Na4 Si1 O3 -167.6(3) 3_465 6_556
O4 Na4 Si1 O3 -83.7(3) . 6_556
O1 Na4 Si1 O3 -101.1(5) 7_755 6_556
O2 Na4 Si1 O3 84.0(4) . 6_556
O5 Na4 Si1 O3 137.0(3) 3_465 6_556
O3 Na4 Si1 O3 102.2(4) 4_645 6_556
Eu2 Na4 Si1 O3 -130.5(3) . 6_556
Si2 Na4 Si1 O3 -72.9(3) . 6_556
O6 Na4 Si1 O3 86.1(3) 2_765 .
O6 Na4 Si1 O3 -96.0(3) 3_465 .
O4 Na4 Si1 O3 -12.1(3) . .
O1 Na4 Si1 O3 -29.5(5) 7_755 .
O2 Na4 Si1 O3 155.6(4) . .
O5 Na4 Si1 O3 -151.4(3) 3_465 .
O3 Na4 Si1 O3 173.8(3) 4_645 .
Eu2 Na4 Si1 O3 -58.9(3) . .
Si2 Na4 Si1 O3 -1.3(3) . .
O6 Na4 Si1 Na1 20.74(13) 2_765 3_565
O3 Na4 Si1 Na1 -65.4(3) . 3_565
O6 Na4 Si1 Na1 -161.33(12) 3_465 3_565
O4 Na4 Si1 Na1 -77.50(11) . 3_565
O1 Na4 Si1 Na1 -94.8(4) 7_755 3_565
O2 Na4 Si1 Na1 90.3(2) . 3_565
O5 Na4 Si1 Na1 143.28(14) 3_465 3_565
O3 Na4 Si1 Na1 108.4(2) 4_645 3_565
Eu2 Na4 Si1 Na1 -124.28(9) . 3_565
Si2 Na4 Si1 Na1 -66.68(6) . 3_565
O6 Na4 Si1 Na4 -42.38(19) 2_765 6_556
O3 Na4 Si1 Na4 -128.5(3) . 6_556
O6 Na4 Si1 Na4 135.55(12) 3_465 6_556
O4 Na4 Si1 Na4 -140.62(11) . 6_556
O1 Na4 Si1 Na4 -157.9(4) 7_755 6_556
O2 Na4 Si1 Na4 27.1(3) . 6_556
O5 Na4 Si1 Na4 80.17(15) 3_465 6_556
O3 Na4 Si1 Na4 45.3(3) 4_645 6_556
Eu2 Na4 Si1 Na4 172.60(5) . 6_556
Si2 Na4 Si1 Na4 -129.79(10) . 6_556
O6 Na4 Si1 Na4 -139.4(4) 2_765 7_766
O3 Na4 Si1 Na4 134.5(5) . 7_766
O6 Na4 Si1 Na4 38.5(4) 3_465 7_766
O4 Na4 Si1 Na4 122.3(4) . 7_766
O1 Na4 Si1 Na4 105.0(5) 7_755 7_766
O2 Na4 Si1 Na4 -69.9(5) . 7_766
O5 Na4 Si1 Na4 -16.9(5) 3_465 7_766
O3 Na4 Si1 Na4 -51.7(6) 4_645 7_766
Eu2 Na4 Si1 Na4 75.6(4) . 7_766
Si2 Na4 Si1 Na4 133.2(4) . 7_766
O6 Na4 Si1 Na4 152.80(18) 2_765 4_655
O3 Na4 Si1 Na4 66.7(3) . 4_655
O6 Na4 Si1 Na4 -29.26(10) 3_465 4_655
O4 Na4 Si1 Na4 54.57(11) . 4_655
O1 Na4 Si1 Na4 37.3(4) 7_755 4_655
O2 Na4 Si1 Na4 -137.7(3) . 4_655
O5 Na4 Si1 Na4 -84.65(14) 3_465 4_655
O3 Na4 Si1 Na4 -119.5(3) 4_645 4_655
Eu2 Na4 Si1 Na4 7.79(5) . 4_655
Si2 Na4 Si1 Na4 65.39(8) . 4_655
O6 Na4 Si1 Eu1 -150.26(14) 2_765 .
O3 Na4 Si1 Eu1 123.7(3) . .
O6 Na4 Si1 Eu1 27.68(11) 3_465 .
O4 Na4 Si1 Eu1 111.51(11) . .
O1 Na4 Si1 Eu1 94.2(4) 7_755 .
O2 Na4 Si1 Eu1 -80.7(2) . .
O5 Na4 Si1 Eu1 -27.71(13) 3_465 .
O3 Na4 Si1 Eu1 -62.6(2) 4_645 .
Eu2 Na4 Si1 Eu1 64.73(9) . .
Si2 Na4 Si1 Eu1 122.33(6) . .
O6 Na4 Si1 Eu3 -96.07(14) 2_765 3_465
O3 Na4 Si1 Eu3 177.8(3) . 3_465
O6 Na4 Si1 Eu3 81.86(11) 3_465 3_465
O4 Na4 Si1 Eu3 165.69(12) . 3_465
O1 Na4 Si1 Eu3 148.4(4) 7_755 3_465
O2 Na4 Si1 Eu3 -26.6(2) . 3_465
O5 Na4 Si1 Eu3 26.47(12) 3_465 3_465
O3 Na4 Si1 Eu3 -8.4(2) 4_645 3_465
Eu2 Na4 Si1 Eu3 118.91(9) . 3_465
Si2 Na4 Si1 Eu3 176.51(7) . 3_465
O4 Eu1 Si1 O1 138.91(10) 3_465 .
O4 Eu1 Si1 O1 -41.09(10) 7_766 .
O4 Eu1 Si1 O1 -138.91(10) 8_576 .
O4 Eu1 Si1 O1 41.09(10) 4_655 .
O1 Eu1 Si1 O1 180.0 5_676 .
Eu2 Eu1 Si1 O1 180.0 3_465 .
Na2 Eu1 Si1 O1 180.0 3_465 .
Na2 Eu1 Si1 O1 0.0 7_766 .
Eu2 Eu1 Si1 O1 0.0 7_766 .
Si1 Eu1 Si1 O1 0.0 5_676 .
O4 Eu1 Si1 O2 -41.09(10) 3_465 .
O4 Eu1 Si1 O2 138.91(10) 7_766 .
O4 Eu1 Si1 O2 41.09(10) 8_576 .
O4 Eu1 Si1 O2 -138.91(10) 4_655 .
O1 Eu1 Si1 O2 180.0 . .
O1 Eu1 Si1 O2 0.0 5_676 .
Eu2 Eu1 Si1 O2 0.0 3_465 .
Na2 Eu1 Si1 O2 0.0 3_465 .
Na2 Eu1 Si1 O2 180.0 7_766 .
Eu2 Eu1 Si1 O2 180.0 7_766 .
Si1 Eu1 Si1 O2 180(100) 5_676 .
O4 Eu1 Si1 O3 -150.1(2) 3_465 6_556
O4 Eu1 Si1 O3 29.9(2) 7_766 6_556
O4 Eu1 Si1 O3 -67.9(2) 8_576 6_556
O4 Eu1 Si1 O3 112.1(2) 4_655 6_556
O1 Eu1 Si1 O3 71.0(2) . 6_556
O1 Eu1 Si1 O3 -109.0(2) 5_676 6_556
Eu2 Eu1 Si1 O3 -109.0(2) 3_465 6_556
Na2 Eu1 Si1 O3 -109.0(2) 3_465 6_556
Na2 Eu1 Si1 O3 71.0(2) 7_766 6_556
Eu2 Eu1 Si1 O3 71.0(2) 7_766 6_556
Si1 Eu1 Si1 O3 71(100) 5_676 6_556
O4 Eu1 Si1 O3 67.9(2) 3_465 .
O4 Eu1 Si1 O3 -112.1(2) 7_766 .
O4 Eu1 Si1 O3 150.1(2) 8_576 .
O4 Eu1 Si1 O3 -29.9(2) 4_655 .
O1 Eu1 Si1 O3 -71.0(2) . .
O1 Eu1 Si1 O3 109.0(2) 5_676 .
Eu2 Eu1 Si1 O3 109.0(2) 3_465 .
Na2 Eu1 Si1 O3 109.0(2) 3_465 .
Na2 Eu1 Si1 O3 -71.0(2) 7_766 .
Eu2 Eu1 Si1 O3 -71.0(2) 7_766 .
Si1 Eu1 Si1 O3 -71(100) 5_676 .
O4 Eu1 Si1 Na1 -41.09(10) 3_465 3_565
O4 Eu1 Si1 Na1 138.91(10) 7_766 3_565
O4 Eu1 Si1 Na1 41.09(10) 8_576 3_565
O4 Eu1 Si1 Na1 -138.91(10) 4_655 3_565
O1 Eu1 Si1 Na1 180.0 . 3_565
O1 Eu1 Si1 Na1 0.0 5_676 3_565
Eu2 Eu1 Si1 Na1 0.0 3_465 3_565
Na2 Eu1 Si1 Na1 0.0 3_465 3_565
Na2 Eu1 Si1 Na1 180.0 7_766 3_565
Eu2 Eu1 Si1 Na1 180.0 7_766 3_565
Si1 Eu1 Si1 Na1 180.0 5_676 3_565
O4 Eu1 Si1 Na4 16.62(12) 3_465 .
O4 Eu1 Si1 Na4 -163.38(12) 7_766 .
O4 Eu1 Si1 Na4 98.80(12) 8_576 .
O4 Eu1 Si1 Na4 -81.20(12) 4_655 .
O1 Eu1 Si1 Na4 -122.29(6) . .
O1 Eu1 Si1 Na4 57.71(6) 5_676 .
Eu2 Eu1 Si1 Na4 57.71(6) 3_465 .
Na2 Eu1 Si1 Na4 57.71(6) 3_465 .
Na2 Eu1 Si1 Na4 -122.29(6) 7_766 .
Eu2 Eu1 Si1 Na4 -122.29(6) 7_766 .
Si1 Eu1 Si1 Na4 -122(100) 5_676 .
O4 Eu1 Si1 Na4 -98.80(12) 3_465 6_556
O4 Eu1 Si1 Na4 81.20(12) 7_766 6_556
O4 Eu1 Si1 Na4 -16.62(12) 8_576 6_556
O4 Eu1 Si1 Na4 163.38(12) 4_655 6_556
O1 Eu1 Si1 Na4 122.29(6) . 6_556
O1 Eu1 Si1 Na4 -57.71(6) 5_676 6_556
Eu2 Eu1 Si1 Na4 -57.71(6) 3_465 6_556
Na2 Eu1 Si1 Na4 -57.71(6) 3_465 6_556
Na2 Eu1 Si1 Na4 122.29(6) 7_766 6_556
Eu2 Eu1 Si1 Na4 122.29(6) 7_766 6_556
Si1 Eu1 Si1 Na4 122(100) 5_676 6_556
O4 Eu1 Si1 Na4 -160.39(12) 3_465 7_766
O4 Eu1 Si1 Na4 19.61(12) 7_766 7_766
O4 Eu1 Si1 Na4 -78.21(11) 8_576 7_766
O4 Eu1 Si1 Na4 101.79(11) 4_655 7_766
O1 Eu1 Si1 Na4 60.70(5) . 7_766
O1 Eu1 Si1 Na4 -119.30(5) 5_676 7_766
Eu2 Eu1 Si1 Na4 -119.30(5) 3_465 7_766
Na2 Eu1 Si1 Na4 -119.30(5) 3_465 7_766
Na2 Eu1 Si1 Na4 60.70(5) 7_766 7_766
Eu2 Eu1 Si1 Na4 60.70(5) 7_766 7_766
Si1 Eu1 Si1 Na4 61(100) 5_676 7_766
O4 Eu1 Si1 Na4 78.21(11) 3_465 4_655
O4 Eu1 Si1 Na4 -101.79(11) 7_766 4_655
O4 Eu1 Si1 Na4 160.39(12) 8_576 4_655
O4 Eu1 Si1 Na4 -19.61(12) 4_655 4_655
O1 Eu1 Si1 Na4 -60.70(5) . 4_655
O1 Eu1 Si1 Na4 119.30(5) 5_676 4_655
Eu2 Eu1 Si1 Na4 119.30(5) 3_465 4_655
Na2 Eu1 Si1 Na4 119.30(5) 3_465 4_655
Na2 Eu1 Si1 Na4 -60.70(5) 7_766 4_655
Eu2 Eu1 Si1 Na4 -60.70(5) 7_766 4_655
Si1 Eu1 Si1 Na4 -61(100) 5_676 4_655
O4 Eu1 Si1 Eu3 -41.09(10) 3_465 3_465
O4 Eu1 Si1 Eu3 138.91(10) 7_766 3_465
O4 Eu1 Si1 Eu3 41.09(10) 8_576 3_465
O4 Eu1 Si1 Eu3 -138.91(10) 4_655 3_465
O1 Eu1 Si1 Eu3 180.0 . 3_465
O1 Eu1 Si1 Eu3 0.0 5_676 3_465
Eu2 Eu1 Si1 Eu3 0.0 3_465 3_465
Na2 Eu1 Si1 Eu3 0.0 3_465 3_465
Na2 Eu1 Si1 Eu3 180.0 7_766 3_465
Eu2 Eu1 Si1 Eu3 180.0 7_766 3_465
Si1 Eu1 Si1 Eu3 180.0 5_676 3_465
O6 Na4 Si2 O6 1.30(18) 2_765 .
O3 Na4 Si2 O6 95.2(3) . .
O6 Na4 Si2 O6 177.96(15) 3_465 .
O4 Na4 Si2 O6 -105.5(3) . .
O1 Na4 Si2 O6 -94.3(3) 7_755 .
O2 Na4 Si2 O6 85.3(2) . .
O5 Na4 Si2 O6 156.2(4) 3_465 .
O3 Na4 Si2 O6 -77.4(4) 4_645 .
Eu2 Na4 Si2 O6 -137.9(2) . .
Si1 Na4 Si2 O6 96.5(2) . .
O6 Na4 Si2 O4 106.8(2) 2_765 .
O3 Na4 Si2 O4 -159.3(3) . .
O6 Na4 Si2 O4 -76.6(2) 3_465 .
O1 Na4 Si2 O4 11.1(2) 7_755 .
O2 Na4 Si2 O4 -169.3(2) . .
O5 Na4 Si2 O4 -98.3(4) 3_465 .
O3 Na4 Si2 O4 28.1(3) 4_645 .
Eu2 Na4 Si2 O4 -32.42(18) . .
Si1 Na4 Si2 O4 -158.0(2) . .
O6 Na4 Si2 O5 -172.4(4) 2_765 .
O3 Na4 Si2 O5 -78.4(5) . .
O6 Na4 Si2 O5 4.3(5) 3_465 .
O4 Na4 Si2 O5 80.9(5) . .
O1 Na4 Si2 O5 92.0(4) 7_755 .
O2 Na4 Si2 O5 -88.4(5) . .
O5 Na4 Si2 O5 -17.4(8) 3_465 .
O3 Na4 Si2 O5 109.0(5) 4_645 .
Eu2 Na4 Si2 O5 48.5(4) . .
Si1 Na4 Si2 O5 -77.1(4) . .
O6 Na4 Si2 O3 -93.9(3) 2_765 .
O6 Na4 Si2 O3 82.7(3) 3_465 .
O4 Na4 Si2 O3 159.3(3) . .
O1 Na4 Si2 O3 170.5(3) 7_755 .
O2 Na4 Si2 O3 -9.9(3) . .
O5 Na4 Si2 O3 61.0(5) 3_465 .
O3 Na4 Si2 O3 -172.6(4) 4_645 .
Eu2 Na4 Si2 O3 126.9(3) . .
Si1 Na4 Si2 O3 1.3(3) . .
O6 Na4 Si2 Na1 -34.10(13) 2_765 3_565
O3 Na4 Si2 Na1 59.8(3) . 3_565
O6 Na4 Si2 Na1 142.57(12) 3_465 3_565
O4 Na4 Si2 Na1 -140.8(2) . 3_565
O1 Na4 Si2 Na1 -129.70(14) 7_755 3_565
O2 Na4 Si2 Na1 49.89(12) . 3_565
O5 Na4 Si2 Na1 120.8(4) 3_465 3_565
O3 Na4 Si2 Na1 -112.7(3) 4_645 3_565
Eu2 Na4 Si2 Na1 -173.27(6) . 3_565
Si1 Na4 Si2 Na1 61.12(5) . 3_565
O6 Na4 Si2 Na4 58.7(3) 2_765 3_565
O3 Na4 Si2 Na4 152.6(4) . 3_565
O6 Na4 Si2 Na4 -124.6(3) 3_465 3_565
O4 Na4 Si2 Na4 -48.0(3) . 3_565
O1 Na4 Si2 Na4 -36.9(3) 7_755 3_565
O2 Na4 Si2 Na4 142.7(3) . 3_565
O5 Na4 Si2 Na4 -146.4(4) 3_465 3_565
O3 Na4 Si2 Na4 -19.9(4) 4_645 3_565
Eu2 Na4 Si2 Na4 -80.5(3) . 3_565
Si1 Na4 Si2 Na4 153.9(3) . 3_565
O6 Na4 Si2 Na4 -162.59(18) 2_765 4_655
O3 Na4 Si2 Na4 -68.7(3) . 4_655
O6 Na4 Si2 Na4 14.07(10) 3_465 4_655
O4 Na4 Si2 Na4 90.7(2) . 4_655
O1 Na4 Si2 Na4 101.81(16) 7_755 4_655
O2 Na4 Si2 Na4 -78.60(14) . 4_655
O5 Na4 Si2 Na4 -7.7(4) 3_465 4_655
O3 Na4 Si2 Na4 118.8(3) 4_645 4_655
Eu2 Na4 Si2 Na4 58.24(6) . 4_655
Si1 Na4 Si2 Na4 -67.38(8) . 4_655
O6 Na4 Si2 Eu3 132.23(14) 2_765 .
O3 Na4 Si2 Eu3 -133.8(3) . .
O6 Na4 Si2 Eu3 -51.11(12) 3_465 .
O4 Na4 Si2 Eu3 25.48(18) . .
O1 Na4 Si2 Eu3 36.63(14) 7_755 .
O2 Na4 Si2 Eu3 -143.78(13) . .
O5 Na4 Si2 Eu3 -72.9(4) 3_465 .
O3 Na4 Si2 Eu3 53.6(3) 4_645 .
Eu2 Na4 Si2 Eu3 -6.94(5) . .
Si1 Na4 Si2 Eu3 -132.56(7) . .
O6 Na4 Si2 Eu1 78.19(13) 2_765 3_565
O3 Na4 Si2 Eu1 172.1(3) . 3_565
O6 Na4 Si2 Eu1 -105.15(12) 3_465 3_565
O4 Na4 Si2 Eu1 -28.57(18) . 3_565
O1 Na4 Si2 Eu1 -17.42(13) 7_755 3_565
O2 Na4 Si2 Eu1 162.18(14) . 3_565
O5 Na4 Si2 Eu1 -126.9(4) 3_465 3_565
O3 Na4 Si2 Eu1 -0.5(3) 4_645 3_565
Eu2 Na4 Si2 Eu1 -60.99(4) . 3_565
Si1 Na4 Si2 Eu1 173.40(7) . 3_565
O6 Na4 Si2 Eu2 -25.95(16) 2_765 3_565
O3 Na4 Si2 Eu2 68.0(3) . 3_565
O6 Na4 Si2 Eu2 150.72(12) 3_465 3_565
O4 Na4 Si2 Eu2 -132.7(2) . 3_565
O1 Na4 Si2 Eu2 -121.55(15) 7_755 3_565
O2 Na4 Si2 Eu2 58.04(14) . 3_565
O5 Na4 Si2 Eu2 129.0(4) 3_465 3_565
O3 Na4 Si2 Eu2 -104.6(3) 4_645 3_565
Eu2 Na4 Si2 Eu2 -165.12(7) . 3_565
Si1 Na4 Si2 Eu2 69.27(8) . 3_565
O2 Eu3 Si2 O6 2.6(2) 3_565 .
O2 Eu3 Si2 O6 -177.4(2) 7_765 .
O4 Eu3 Si2 O6 93.1(2) 6 .
O4 Eu3 Si2 O6 -86.9(2) 2_775 .
O4 Eu3 Si2 O6 105.4(3) . .
O4 Eu3 Si2 O6 -74.6(3) 5_775 .
O5 Eu3 Si2 O6 82.1(2) 5_775 .
O5 Eu3 Si2 O6 -97.9(2) . .
Eu2 Eu3 Si2 O6 138.8(2) . .
Eu2 Eu3 Si2 O6 -41.2(2) 5_775 .
Si2 Eu3 Si2 O6 82.1(2) 6 .
Si2 Eu3 Si2 O6 -97.9(2) 2_775 .
O2 Eu3 Si2 O4 -102.8(2) 3_565 .
O2 Eu3 Si2 O4 77.2(2) 7_765 .
O4 Eu3 Si2 O4 -12.37(12) 6 .
O4 Eu3 Si2 O4 167.63(12) 2_775 .
O4 Eu3 Si2 O4 180.0 5_775 .
O5 Eu3 Si2 O4 -23.3(2) 5_775 .
O5 Eu3 Si2 O4 156.7(2) . .
Eu2 Eu3 Si2 O4 33.34(19) . .
Eu2 Eu3 Si2 O4 -146.66(19) 5_775 .
Si2 Eu3 Si2 O4 -23.3(2) 6 .
Si2 Eu3 Si2 O4 156.7(2) 2_775 .
O2 Eu3 Si2 O5 100.50(13) 3_565 .
O2 Eu3 Si2 O5 -79.50(13) 7_765 .
O4 Eu3 Si2 O5 -169.07(10) 6 .
O4 Eu3 Si2 O5 10.93(10) 2_775 .
O4 Eu3 Si2 O5 -156.7(2) . .
O4 Eu3 Si2 O5 23.3(2) 5_775 .
O5 Eu3 Si2 O5 180.000(1) 5_775 .
Eu2 Eu3 Si2 O5 -123.36(5) . .
Eu2 Eu3 Si2 O5 56.64(5) 5_775 .
Si2 Eu3 Si2 O5 180.000(1) 6 .
Si2 Eu3 Si2 O5 0.000(1) 2_775 .
O2 Eu3 Si2 O3 -180.0(3) 3_565 .
O2 Eu3 Si2 O3 0.0(3) 7_765 .
O4 Eu3 Si2 O3 -89.5(3) 6 .
O4 Eu3 Si2 O3 90.5(3) 2_775 .
O4 Eu3 Si2 O3 -77.2(3) . .
O4 Eu3 Si2 O3 102.8(3) 5_775 .
O5 Eu3 Si2 O3 -100.5(2) 5_775 .
O5 Eu3 Si2 O3 79.5(2) . .
Eu2 Eu3 Si2 O3 -43.8(2) . .
Eu2 Eu3 Si2 O3 136.2(2) 5_775 .
Si2 Eu3 Si2 O3 -100.5(2) 6 .
Si2 Eu3 Si2 O3 79.5(2) 2_775 .
O2 Eu3 Si2 Na4 -129.16(13) 3_565 .
O2 Eu3 Si2 Na4 50.84(13) 7_765 .
O4 Eu3 Si2 Na4 -38.73(11) 6 .
O4 Eu3 Si2 Na4 141.27(11) 2_775 .
O4 Eu3 Si2 Na4 -26.36(19) . .
O4 Eu3 Si2 Na4 153.64(19) 5_775 .
O5 Eu3 Si2 Na4 -49.66(8) 5_775 .
O5 Eu3 Si2 Na4 130.34(8) . .
Eu2 Eu3 Si2 Na4 6.98(5) . .
Eu2 Eu3 Si2 Na4 -173.02(5) 5_775 .
Si2 Eu3 Si2 Na4 -49.66(8) 6 .
Si2 Eu3 Si2 Na4 130.34(8) 2_775 .
O2 Eu3 Si2 Na1 -62.8(2) 3_565 3_565
O2 Eu3 Si2 Na1 117.2(2) 7_765 3_565
O4 Eu3 Si2 Na1 27.7(2) 6 3_565
O4 Eu3 Si2 Na1 -152.3(2) 2_775 3_565
O4 Eu3 Si2 Na1 40.0(2) . 3_565
O4 Eu3 Si2 Na1 -140.0(2) 5_775 3_565
O5 Eu3 Si2 Na1 16.7(2) 5_775 3_565
O5 Eu3 Si2 Na1 -163.3(2) . 3_565
Eu2 Eu3 Si2 Na1 73.37(18) . 3_565
Eu2 Eu3 Si2 Na1 -106.63(18) 5_775 3_565
Si2 Eu3 Si2 Na1 16.7(2) 6 3_565
Si2 Eu3 Si2 Na1 -163.3(2) 2_775 3_565
O2 Eu3 Si2 Na4 34.77(14) 3_565 3_565
O2 Eu3 Si2 Na4 -145.23(14) 7_765 3_565
O4 Eu3 Si2 Na4 125.20(11) 6 3_565
O4 Eu3 Si2 Na4 -54.80(11) 2_775 3_565
O4 Eu3 Si2 Na4 137.6(2) . 3_565
O4 Eu3 Si2 Na4 -42.4(2) 5_775 3_565
O5 Eu3 Si2 Na4 114.27(6) 5_775 3_565
O5 Eu3 Si2 Na4 -65.73(6) . 3_565
Eu2 Eu3 Si2 Na4 170.91(7) . 3_565
Eu2 Eu3 Si2 Na4 -9.09(7) 5_775 3_565
Si2 Eu3 Si2 Na4 114.27(6) 6 3_565
Si2 Eu3 Si2 Na4 -65.73(6) 2_775 3_565
O2 Eu3 Si2 Na4 165.60(13) 3_565 4_655
O2 Eu3 Si2 Na4 -14.40(13) 7_765 4_655
O4 Eu3 Si2 Na4 -103.97(10) 6 4_655
O4 Eu3 Si2 Na4 76.03(10) 2_775 4_655
O4 Eu3 Si2 Na4 -91.6(2) . 4_655
O4 Eu3 Si2 Na4 88.4(2) 5_775 4_655
O5 Eu3 Si2 Na4 -114.91(6) 5_775 4_655
O5 Eu3 Si2 Na4 65.09(6) . 4_655
Eu2 Eu3 Si2 Na4 -58.26(5) . 4_655
Eu2 Eu3 Si2 Na4 121.74(5) 5_775 4_655
Si2 Eu3 Si2 Na4 -114.91(6) 6 4_655
Si2 Eu3 Si2 Na4 65.09(6) 2_775 4_655
O2 Eu3 Si2 Eu1 -75.60(12) 3_565 3_565
O2 Eu3 Si2 Eu1 104.40(12) 7_765 3_565
O4 Eu3 Si2 Eu1 14.83(9) 6 3_565
O4 Eu3 Si2 Eu1 -165.17(9) 2_775 3_565
O4 Eu3 Si2 Eu1 27.20(19) . 3_565
O4 Eu3 Si2 Eu1 -152.80(19) 5_775 3_565
O5 Eu3 Si2 Eu1 3.89(5) 5_775 3_565
O5 Eu3 Si2 Eu1 -176.11(5) . 3_565
Eu2 Eu3 Si2 Eu1 60.54(3) . 3_565
Eu2 Eu3 Si2 Eu1 -119.46(3) 5_775 3_565
Si2 Eu3 Si2 Eu1 3.89(5) 6 3_565
Si2 Eu3 Si2 Eu1 -176.11(5) 2_775 3_565
O2 Eu3 Si2 Eu2 28.91(14) 3_565 3_565
O2 Eu3 Si2 Eu2 -151.09(14) 7_765 3_565
O4 Eu3 Si2 Eu2 119.34(11) 6 3_565
O4 Eu3 Si2 Eu2 -60.66(11) 2_775 3_565
O4 Eu3 Si2 Eu2 131.7(2) . 3_565
O4 Eu3 Si2 Eu2 -48.3(2) 5_775 3_565
O5 Eu3 Si2 Eu2 108.41(6) 5_775 3_565
O5 Eu3 Si2 Eu2 -71.59(6) . 3_565
Eu2 Eu3 Si2 Eu2 165.05(7) . 3_565
Eu2 Eu3 Si2 Eu2 -14.95(7) 5_775 3_565
Si2 Eu3 Si2 Eu2 108.41(6) 6 3_565
Si2 Eu3 Si2 Eu2 -71.59(6) 2_775 3_565
O2 Si1 O1 Eu1 0.0 . .
O3 Si1 O1 Eu1 -122.5(2) 6_556 .
O3 Si1 O1 Eu1 122.5(2) . .
Na1 Si1 O1 Eu1 180.0 3_565 .
Na4 Si1 O1 Eu1 66.46(12) . .
Na4 Si1 O1 Eu1 -66.46(12) 6_556 .
Na4 Si1 O1 Eu1 -102.64(16) 7_766 .
Na4 Si1 O1 Eu1 102.64(16) 4_655 .
Eu3 Si1 O1 Eu1 0.0 3_465 .
O2 Si1 O1 Na2 180.0 . 7_766
O3 Si1 O1 Na2 57.5(2) 6_556 7_766
O3 Si1 O1 Na2 -57.5(2) . 7_766
Na1 Si1 O1 Na2 0.0 3_565 7_766
Na4 Si1 O1 Na2 -113.54(12) . 7_766
Na4 Si1 O1 Na2 113.54(12) 6_556 7_766
Na4 Si1 O1 Na2 77.36(16) 7_766 7_766
Na4 Si1 O1 Na2 -77.36(16) 4_655 7_766
Eu1 Si1 O1 Na2 180.0 . 7_766
Eu3 Si1 O1 Na2 180.0 3_465 7_766
O2 Si1 O1 Eu2 180.0 . 7_766
O3 Si1 O1 Eu2 57.5(2) 6_556 7_766
O3 Si1 O1 Eu2 -57.5(2) . 7_766
Na1 Si1 O1 Eu2 0.0 3_565 7_766
Na4 Si1 O1 Eu2 -113.54(12) . 7_766
Na4 Si1 O1 Eu2 113.54(12) 6_556 7_766
Na4 Si1 O1 Eu2 77.36(16) 7_766 7_766
Na4 Si1 O1 Eu2 -77.36(16) 4_655 7_766
Eu1 Si1 O1 Eu2 180.0 . 7_766
Eu3 Si1 O1 Eu2 180.0 3_465 7_766
O2 Si1 O1 Na4 102.64(16) . 7_766
O3 Si1 O1 Na4 -19.9(3) 6_556 7_766
O3 Si1 O1 Na4 -134.9(2) . 7_766
Na1 Si1 O1 Na4 -77.36(16) 3_565 7_766
Na4 Si1 O1 Na4 169.10(10) . 7_766
Na4 Si1 O1 Na4 36.2(3) 6_556 7_766
Na4 Si1 O1 Na4 -154.7(3) 4_655 7_766
Eu1 Si1 O1 Na4 102.64(16) . 7_766
Eu3 Si1 O1 Na4 102.64(16) 3_465 7_766
O2 Si1 O1 Na4 -102.64(16) . 4_655
O3 Si1 O1 Na4 134.9(2) 6_556 4_655
O3 Si1 O1 Na4 19.9(3) . 4_655
Na1 Si1 O1 Na4 77.36(16) 3_565 4_655
Na4 Si1 O1 Na4 -36.2(3) . 4_655
Na4 Si1 O1 Na4 -169.10(10) 6_556 4_655
Na4 Si1 O1 Na4 154.7(3) 7_766 4_655
Eu1 Si1 O1 Na4 -102.64(16) . 4_655
Eu3 Si1 O1 Na4 -102.64(16) 3_465 4_655
O4 Eu1 O1 Si1 -41.21(11) 3_465 .
O4 Eu1 O1 Si1 138.79(11) 7_766 .
O4 Eu1 O1 Si1 41.21(11) 8_576 .
O4 Eu1 O1 Si1 -138.79(11) 4_655 .
O1 Eu1 O1 Si1 180(100) 5_676 .
Eu2 Eu1 O1 Si1 0.0 3_465 .
Na2 Eu1 O1 Si1 0.0 3_465 .
Na2 Eu1 O1 Si1 180.0 7_766 .
Eu2 Eu1 O1 Si1 180.0 7_766 .
Si1 Eu1 O1 Si1 180.0 5_676 .
O4 Eu1 O1 Na2 138.79(11) 3_465 7_766
O4 Eu1 O1 Na2 -41.21(11) 7_766 7_766
O4 Eu1 O1 Na2 -138.79(11) 8_576 7_766
O4 Eu1 O1 Na2 41.21(11) 4_655 7_766
O1 Eu1 O1 Na2 0.0 5_676 7_766
Eu2 Eu1 O1 Na2 180.0 3_465 7_766
Na2 Eu1 O1 Na2 180.0 3_465 7_766
Eu2 Eu1 O1 Na2 0.0 7_766 7_766
Si1 Eu1 O1 Na2 180.0 . 7_766
Si1 Eu1 O1 Na2 0.0 5_676 7_766
O4 Eu1 O1 Eu2 138.79(11) 3_465 7_766
O4 Eu1 O1 Eu2 -41.21(11) 7_766 7_766
O4 Eu1 O1 Eu2 -138.79(11) 8_576 7_766
O4 Eu1 O1 Eu2 41.21(11) 4_655 7_766
O1 Eu1 O1 Eu2 0.0 5_676 7_766
Eu2 Eu1 O1 Eu2 180.0 3_465 7_766
Na2 Eu1 O1 Eu2 180.0 3_465 7_766
Na2 Eu1 O1 Eu2 0.0 7_766 7_766
Si1 Eu1 O1 Eu2 180.0 . 7_766
Si1 Eu1 O1 Eu2 0.0 5_676 7_766
O4 Eu1 O1 Na4 -145.84(17) 3_465 7_766
O4 Eu1 O1 Na4 34.16(17) 7_766 7_766
O4 Eu1 O1 Na4 -63.42(18) 8_576 7_766
O4 Eu1 O1 Na4 116.58(18) 4_655 7_766
O1 Eu1 O1 Na4 75(100) 5_676 7_766
Eu2 Eu1 O1 Na4 -104.63(14) 3_465 7_766
Na2 Eu1 O1 Na4 -104.63(14) 3_465 7_766
Na2 Eu1 O1 Na4 75.37(14) 7_766 7_766
Eu2 Eu1 O1 Na4 75.37(14) 7_766 7_766
Si1 Eu1 O1 Na4 -104.63(14) . 7_766
Si1 Eu1 O1 Na4 75.37(14) 5_676 7_766
O4 Eu1 O1 Na4 63.42(18) 3_465 4_655
O4 Eu1 O1 Na4 -116.58(18) 7_766 4_655
O4 Eu1 O1 Na4 145.84(17) 8_576 4_655
O4 Eu1 O1 Na4 -34.16(17) 4_655 4_655
O1 Eu1 O1 Na4 -75(100) 5_676 4_655
Eu2 Eu1 O1 Na4 104.63(14) 3_465 4_655
Na2 Eu1 O1 Na4 104.63(14) 3_465 4_655
Na2 Eu1 O1 Na4 -75.37(14) 7_766 4_655
Eu2 Eu1 O1 Na4 -75.37(14) 7_766 4_655
Si1 Eu1 O1 Na4 104.63(14) . 4_655
Si1 Eu1 O1 Na4 -75.37(14) 5_676 4_655
O1 Si1 O2 Na3 0.0 . 3_465
O3 Si1 O2 Na3 124.5(2) 6_556 3_465
O3 Si1 O2 Na3 -124.5(2) . 3_465
Na1 Si1 O2 Na3 180.0 3_565 3_465
Na4 Si1 O2 Na3 -104.83(13) . 3_465
Na4 Si1 O2 Na3 104.83(13) 6_556 3_465
Na4 Si1 O2 Na3 60.17(12) 7_766 3_465
Na4 Si1 O2 Na3 -60.17(12) 4_655 3_465
Eu1 Si1 O2 Na3 0.0 . 3_465
Eu3 Si1 O2 Na3 0.0 3_465 3_465
O1 Si1 O2 Eu3 0.0 . 3_465
O3 Si1 O2 Eu3 124.5(2) 6_556 3_465
O3 Si1 O2 Eu3 -124.5(2) . 3_465
Na1 Si1 O2 Eu3 180.0 3_565 3_465
Na4 Si1 O2 Eu3 -104.83(13) . 3_465
Na4 Si1 O2 Eu3 104.83(13) 6_556 3_465
Na4 Si1 O2 Eu3 60.17(12) 7_766 3_465
Na4 Si1 O2 Eu3 -60.17(12) 4_655 3_465
Eu1 Si1 O2 Eu3 0.0 . 3_465
O1 Si1 O2 Na2 180.0 . 7_756
O3 Si1 O2 Na2 -55.5(2) 6_556 7_756
O3 Si1 O2 Na2 55.5(2) . 7_756
Na1 Si1 O2 Na2 0.0 3_565 7_756
Na4 Si1 O2 Na2 75.17(13) . 7_756
Na4 Si1 O2 Na2 -75.17(13) 6_556 7_756
Na4 Si1 O2 Na2 -119.83(12) 7_766 7_756
Na4 Si1 O2 Na2 119.83(12) 4_655 7_756
Eu1 Si1 O2 Na2 180.0 . 7_756
Eu3 Si1 O2 Na2 180.0 3_465 7_756
O1 Si1 O2 Eu2 180.0 . 7_756
O3 Si1 O2 Eu2 -55.5(2) 6_556 7_756
O3 Si1 O2 Eu2 55.5(2) . 7_756
Na1 Si1 O2 Eu2 0.0 3_565 7_756
Na4 Si1 O2 Eu2 75.17(13) . 7_756
Na4 Si1 O2 Eu2 -75.17(13) 6_556 7_756
Na4 Si1 O2 Eu2 -119.83(12) 7_766 7_756
Na4 Si1 O2 Eu2 119.83(12) 4_655 7_756
Eu1 Si1 O2 Eu2 180.0 . 7_756
Eu3 Si1 O2 Eu2 180.0 3_465 7_756
O1 Si1 O2 Na4 -104.83(13) . 6_556
O3 Si1 O2 Na4 19.7(3) 6_556 6_556
O3 Si1 O2 Na4 130.6(3) . 6_556
Na1 Si1 O2 Na4 75.17(13) 3_565 6_556
Na4 Si1 O2 Na4 150.3(3) . 6_556
Na4 Si1 O2 Na4 -44.7(2) 7_766 6_556
Na4 Si1 O2 Na4 -165.00(10) 4_655 6_556
Eu1 Si1 O2 Na4 -104.83(13) . 6_556
Eu3 Si1 O2 Na4 -104.83(13) 3_465 6_556
O1 Si1 O2 Na4 104.83(13) . .
O3 Si1 O2 Na4 -130.6(3) 6_556 .
O3 Si1 O2 Na4 -19.7(3) . .
Na1 Si1 O2 Na4 -75.17(13) 3_565 .
Na4 Si1 O2 Na4 -150.3(3) 6_556 .
Na4 Si1 O2 Na4 165.00(10) 7_766 .
Na4 Si1 O2 Na4 44.7(2) 4_655 .
Eu1 Si1 O2 Na4 104.83(13) . .
Eu3 Si1 O2 Na4 104.83(13) 3_465 .
O6 Na4 O2 Si1 110.1(3) 2_765 .
O3 Na4 O2 Si1 14.0(2) . .
O6 Na4 O2 Si1 -70.5(2) 3_465 .
O4 Na4 O2 Si1 13.9(3) . .
O1 Na4 O2 Si1 -163.4(14) 7_755 .
O5 Na4 O2 Si1 -126.8(2) 3_465 .
O3 Na4 O2 Si1 -168.7(2) 4_645 .
Eu2 Na4 O2 Si1 -47.5(3) . .
Si2 Na4 O2 Si1 20.0(2) . .
O6 Na4 O2 Na3 -111.3(2) 2_765 3_465
O3 Na4 O2 Na3 152.6(3) . 3_465
O6 Na4 O2 Na3 68.16(19) 3_465 3_465
O4 Na4 O2 Na3 152.50(17) . 3_465
O1 Na4 O2 Na3 -24.7(16) 7_755 3_465
O5 Na4 O2 Na3 11.80(15) 3_465 3_465
O3 Na4 O2 Na3 -30.1(3) 4_645 3_465
Eu2 Na4 O2 Na3 91.2(2) . 3_465
Si2 Na4 O2 Na3 158.58(17) . 3_465
Si1 Na4 O2 Na3 138.6(3) . 3_465
O6 Na4 O2 Eu3 -111.3(2) 2_765 3_465
O3 Na4 O2 Eu3 152.6(3) . 3_465
O6 Na4 O2 Eu3 68.16(19) 3_465 3_465
O4 Na4 O2 Eu3 152.50(17) . 3_465
O1 Na4 O2 Eu3 -24.7(16) 7_755 3_465
O5 Na4 O2 Eu3 11.80(15) 3_465 3_465
O3 Na4 O2 Eu3 -30.1(3) 4_645 3_465
Eu2 Na4 O2 Eu3 91.2(2) . 3_465
Si2 Na4 O2 Eu3 158.58(17) . 3_465
Si1 Na4 O2 Eu3 138.6(3) . 3_465
O6 Na4 O2 Na2 -28.40(17) 2_765 7_756
O3 Na4 O2 Na2 -124.5(2) . 7_756
O6 Na4 O2 Na2 151.04(16) 3_465 7_756
O4 Na4 O2 Na2 -124.62(17) . 7_756
O1 Na4 O2 Na2 58.1(16) 7_755 7_756
O5 Na4 O2 Na2 94.67(13) 3_465 7_756
O3 Na4 O2 Na2 52.8(2) 4_645 7_756
Eu2 Na4 O2 Na2 174.03(14) . 7_756
Si2 Na4 O2 Na2 -118.54(13) . 7_756
Si1 Na4 O2 Na2 -138.5(3) . 7_756
O6 Na4 O2 Eu2 -28.40(17) 2_765 7_756
O3 Na4 O2 Eu2 -124.5(2) . 7_756
O6 Na4 O2 Eu2 151.04(16) 3_465 7_756
O4 Na4 O2 Eu2 -124.62(17) . 7_756
O1 Na4 O2 Eu2 58.1(16) 7_755 7_756
O5 Na4 O2 Eu2 94.67(13) 3_465 7_756
O3 Na4 O2 Eu2 52.8(2) 4_645 7_756
Eu2 Na4 O2 Eu2 174.03(14) . 7_756
Si2 Na4 O2 Eu2 -118.54(13) . 7_756
Si1 Na4 O2 Eu2 -138.5(3) . 7_756
O6 Na4 O2 Na4 15.1(5) 2_765 6_556
O3 Na4 O2 Na4 -81.0(5) . 6_556
O6 Na4 O2 Na4 -165.5(4) 3_465 6_556
O4 Na4 O2 Na4 -81.1(5) . 6_556
O1 Na4 O2 Na4 101.6(15) 7_755 6_556
O5 Na4 O2 Na4 138.1(5) 3_465 6_556
O3 Na4 O2 Na4 96.3(5) 4_645 6_556
Eu2 Na4 O2 Na4 -142.5(4) . 6_556
Si2 Na4 O2 Na4 -75.1(5) . 6_556
Si1 Na4 O2 Na4 -95.0(5) . 6_556
O1 Si1 O3 Si2 65.2(16) . .
O2 Si1 O3 Si2 -166.5(15) . .
O3 Si1 O3 Si2 -53.8(17) 6_556 .
Na1 Si1 O3 Si2 -96.9(15) 3_565 .
Na4 Si1 O3 Si2 171.9(17) . .
Na4 Si1 O3 Si2 -103.7(15) 6_556 .
Na4 Si1 O3 Si2 7.2(18) 7_766 .
Na4 Si1 O3 Si2 83.5(15) 4_655 .
Eu1 Si1 O3 Si2 94.2(15) . .
Eu3 Si1 O3 Si2 169.6(14) 3_465 .
O1 Si1 O3 Na4 -106.7(3) . .
O2 Si1 O3 Na4 21.7(3) . .
O3 Si1 O3 Na4 134.33(18) 6_556 .
Na1 Si1 O3 Na4 91.28(19) 3_565 .
Na4 Si1 O3 Na4 84.4(3) 6_556 .
Na4 Si1 O3 Na4 -164.66(17) 7_766 .
Na4 Si1 O3 Na4 -88.3(2) 4_655 .
Eu1 Si1 O3 Na4 -77.6(2) . .
Eu3 Si1 O3 Na4 -2.3(3) 3_465 .
O1 Si1 O3 Na1 162.0(2) . 3_565
O2 Si1 O3 Na1 -69.6(2) . 3_565
O3 Si1 O3 Na1 43.0(3) 6_556 3_565
Na4 Si1 O3 Na1 -91.28(19) . 3_565
Na4 Si1 O3 Na1 -6.9(3) 6_556 3_565
Na4 Si1 O3 Na1 104.1(3) 7_766 3_565
Na4 Si1 O3 Na1 -179.6(2) 4_655 3_565
Eu1 Si1 O3 Na1 -168.89(9) . 3_565
Eu3 Si1 O3 Na1 -93.59(17) 3_465 3_565
O1 Si1 O3 Na4 -18.3(3) . 4_655
O2 Si1 O3 Na4 110.0(2) . 4_655
O3 Si1 O3 Na4 -137.3(2) 6_556 4_655
Na1 Si1 O3 Na4 179.6(2) 3_565 4_655
Na4 Si1 O3 Na4 88.3(2) . 4_655
Na4 Si1 O3 Na4 172.74(15) 6_556 4_655
Na4 Si1 O3 Na4 -76.3(3) 7_766 4_655
Eu1 Si1 O3 Na4 10.7(2) . 4_655
Eu3 Si1 O3 Na4 86.03(16) 3_465 4_655
O6 Si2 O3 Si1 78.0(16) . .
O4 Si2 O3 Si1 -154.1(15) . .
O5 Si2 O3 Si1 -42.5(16) . .
Na4 Si2 O3 Si1 -171.9(17) . .
Na1 Si2 O3 Si1 95.9(15) 3_565 .
Na4 Si2 O3 Si1 19.8(18) 3_565 .
Na4 Si2 O3 Si1 -84.0(15) 4_655 .
Eu3 Si2 O3 Si1 -99.5(15) . .
Eu1 Si2 O3 Si1 -179.9(14) 3_565 .
Eu2 Si2 O3 Si1 57.4(15) 3_565 .
O6 Si2 O3 Na4 -110.1(2) . .
O4 Si2 O3 Na4 17.7(3) . .
O5 Si2 O3 Na4 129.3(3) . .
Na1 Si2 O3 Na4 -92.25(19) 3_565 .
Na4 Si2 O3 Na4 -168.29(18) 3_565 .
Na4 Si2 O3 Na4 87.88(19) 4_655 .
Eu3 Si2 O3 Na4 72.4(3) . .
Eu1 Si2 O3 Na4 -8.0(3) 3_565 .
Eu2 Si2 O3 Na4 -130.76(16) 3_565 .
O6 Si2 O3 Na1 -17.9(3) . 3_565
O4 Si2 O3 Na1 110.0(2) . 3_565
O5 Si2 O3 Na1 -138.4(3) . 3_565
Na4 Si2 O3 Na1 92.25(19) . 3_565
Na4 Si2 O3 Na1 -76.0(3) 3_565 3_565
Na4 Si2 O3 Na1 -179.9(2) 4_655 3_565
Eu3 Si2 O3 Na1 164.62(11) . 3_565
Eu1 Si2 O3 Na1 84.27(18) 3_565 3_565
Eu2 Si2 O3 Na1 -38.51(14) 3_565 3_565
O6 Si2 O3 Na4 162.0(2) . 4_655
O4 Si2 O3 Na4 -70.1(2) . 4_655
O5 Si2 O3 Na4 41.5(3) . 4_655
Na4 Si2 O3 Na4 -87.88(19) . 4_655
Na1 Si2 O3 Na4 179.9(2) 3_565 4_655
Na4 Si2 O3 Na4 103.8(3) 3_565 4_655
Eu3 Si2 O3 Na4 -15.5(3) . 4_655
Eu1 Si2 O3 Na4 -95.86(14) 3_565 4_655
Eu2 Si2 O3 Na4 141.36(10) 3_565 4_655
O6 Na4 O3 Si1 -95.6(3) 2_765 .
O6 Na4 O3 Si1 81.2(3) 3_465 .
O4 Na4 O3 Si1 165.9(3) . .
O1 Na4 O3 Si1 165.6(2) 7_755 .
O2 Na4 O3 Si1 -14.0(2) . .
O5 Na4 O3 Si1 35.0(4) 3_465 .
O3 Na4 O3 Si1 -40.4(18) 4_645 .
Eu2 Na4 O3 Si1 126.9(2) . .
Si2 Na4 O3 Si1 177.7(5) . .
O6 Na4 O3 Si2 86.6(3) 2_765 .
O6 Na4 O3 Si2 -96.5(3) 3_465 .
O4 Na4 O3 Si2 -11.8(2) . .
O1 Na4 O3 Si2 -12.1(4) 7_755 .
O2 Na4 O3 Si2 168.3(3) . .
O5 Na4 O3 Si2 -142.8(3) 3_465 .
O3 Na4 O3 Si2 141.9(15) 4_645 .
Eu2 Na4 O3 Si2 -50.8(2) . .
Si1 Na4 O3 Si2 -177.7(5) . .
O6 Na4 O3 Na1 -8.09(16) 2_765 3_565
O6 Na4 O3 Na1 168.80(15) 3_465 3_565
O4 Na4 O3 Na1 -106.53(17) . 3_565
O1 Na4 O3 Na1 -106.8(2) 7_755 3_565
O2 Na4 O3 Na1 73.59(18) . 3_565
O5 Na4 O3 Na1 122.5(2) 3_465 3_565
O3 Na4 O3 Na1 47.2(16) 4_645 3_565
Eu2 Na4 O3 Na1 -145.55(11) . 3_565
Si2 Na4 O3 Na1 -94.7(3) . 3_565
Si1 Na4 O3 Na1 87.6(2) . 3_565
O6 Na4 O3 Na4 173.76(19) 2_765 4_655
O6 Na4 O3 Na4 -9.35(12) 3_465 4_655
O4 Na4 O3 Na4 75.31(15) . 4_655
O1 Na4 O3 Na4 75.0(2) 7_755 4_655
O2 Na4 O3 Na4 -104.6(2) . 4_655
O5 Na4 O3 Na4 -55.6(2) 3_465 4_655
O3 Na4 O3 Na4 -131.0(17) 4_645 4_655
Eu2 Na4 O3 Na4 36.30(10) . 4_655
Si2 Na4 O3 Na4 87.1(2) . 4_655
Si1 Na4 O3 Na4 -90.6(3) . 4_655
O6 Si2 O4 Eu1 5.3(5) . 3_565
O5 Si2 O4 Eu1 129.2(3) . 3_565
O3 Si2 O4 Eu1 -118.5(4) . 3_565
Na4 Si2 O4 Eu1 -101.6(4) . 3_565
Na1 Si2 O4 Eu1 -60.4(4) 3_565 3_565
Na4 Si2 O4 Eu1 65.6(4) 3_565 3_565
Na4 Si2 O4 Eu1 -176.1(4) 4_655 3_565
Eu3 Si2 O4 Eu1 109.6(4) . 3_565
Eu2 Si2 O4 Eu1 5.1(5) 3_565 3_565
O6 Si2 O4 Eu2 179.3(3) . .
O5 Si2 O4 Eu2 -56.8(4) . .
O3 Si2 O4 Eu2 55.5(4) . .
Na4 Si2 O4 Eu2 72.4(3) . .
Na1 Si2 O4 Eu2 113.6(3) 3_565 .
Na4 Si2 O4 Eu2 -120.4(3) 3_565 .
Na4 Si2 O4 Eu2 -2.1(3) 4_655 .
Eu3 Si2 O4 Eu2 -76.4(3) . .
Eu1 Si2 O4 Eu2 174.0(7) 3_565 .
Eu2 Si2 O4 Eu2 179.12(14) 3_565 .
O6 Si2 O4 Na4 107.0(3) . .
O5 Si2 O4 Na4 -129.15(15) . .
O3 Si2 O4 Na4 -16.8(3) . .
Na1 Si2 O4 Na4 41.21(18) 3_565 .
Na4 Si2 O4 Na4 167.23(10) 3_565 .
Na4 Si2 O4 Na4 -74.46(10) 4_655 .
Eu3 Si2 O4 Na4 -148.8(2) . .
Eu1 Si2 O4 Na4 101.6(4) 3_565 .
Eu2 Si2 O4 Na4 106.8(2) 3_565 .
O6 Si2 O4 Eu3 -104.3(3) . .
O5 Si2 O4 Eu3 19.6(2) . .
O3 Si2 O4 Eu3 131.9(2) . .
Na4 Si2 O4 Eu3 148.8(2) . .
Na1 Si2 O4 Eu3 -170.03(6) 3_565 .
Na4 Si2 O4 Eu3 -44.01(18) 3_565 .
Na4 Si2 O4 Eu3 74.29(12) 4_655 .
Eu1 Si2 O4 Eu3 -109.6(4) 3_565 .
Eu2 Si2 O4 Eu3 -104.5(2) 3_565 .
O6 Eu2 O4 Si2 151.5(5) 8_575 .
O6 Eu2 O4 Si2 -37.7(4) 3_465 .
O2 Eu2 O4 Si2 53.9(4) 7_765 .
O1 Eu2 O4 Si2 -137.8(4) 7_755 .
O4 Eu2 O4 Si2 144.2(3) 6 .
Na4 Eu2 O4 Si2 -179.0(3) 6 .
Na4 Eu2 O4 Si2 -79.4(3) . .
Eu3 Eu2 O4 Si2 85.4(3) . .
Na1 Eu2 O4 Si2 -0.7(5) . .
Na4 Eu2 O4 Si2 2.2(3) 4_655 .
Na4 Eu2 O4 Si2 98.5(4) 7_765 .
O6 Eu2 O4 Eu1 -32.7(6) 8_575 3_565
O6 Eu2 O4 Eu1 138.08(16) 3_465 3_565
O2 Eu2 O4 Eu1 -130.27(13) 7_765 3_565
O1 Eu2 O4 Eu1 38.02(12) 7_755 3_565
O4 Eu2 O4 Eu1 -39.97(17) 6 3_565
Na4 Eu2 O4 Eu1 -3.17(15) 6 3_565
Na4 Eu2 O4 Eu1 96.45(14) . 3_565
Eu3 Eu2 O4 Eu1 -98.82(13) . 3_565
Na1 Eu2 O4 Eu1 175.16(8) . 3_565
Na4 Eu2 O4 Eu1 178.01(15) 4_655 3_565
Na4 Eu2 O4 Eu1 -85.69(14) 7_765 3_565
O6 Eu2 O4 Na4 -129.1(6) 8_575 .
O6 Eu2 O4 Na4 41.62(15) 3_465 .
O2 Eu2 O4 Na4 133.27(11) 7_765 .
O1 Eu2 O4 Na4 -58.44(11) 7_755 .
O4 Eu2 O4 Na4 -136.42(8) 6 .
Na4 Eu2 O4 Na4 -99.62(12) 6 .
Eu3 Eu2 O4 Na4 164.73(13) . .
Na1 Eu2 O4 Na4 78.70(17) . .
Na4 Eu2 O4 Na4 81.55(7) 4_655 .
Na4 Eu2 O4 Na4 177.86(11) 7_765 .
O6 Eu2 O4 Eu3 66.1(6) 8_575 .
O6 Eu2 O4 Eu3 -123.10(14) 3_465 .
O2 Eu2 O4 Eu3 -31.46(10) 7_765 .
O1 Eu2 O4 Eu3 136.84(12) 7_755 .
O4 Eu2 O4 Eu3 58.85(11) 6 .
Na4 Eu2 O4 Eu3 95.65(9) 6 .
Na4 Eu2 O4 Eu3 -164.73(13) . .
Na1 Eu2 O4 Eu3 -86.02(15) . .
Na4 Eu2 O4 Eu3 -83.17(8) 4_655 .
Na4 Eu2 O4 Eu3 13.13(14) 7_765 .
O6 Na4 O4 Si2 -75.4(2) 2_765 .
O3 Na4 O4 Si2 12.1(2) . .
O6 Na4 O4 Si2 101.90(19) 3_465 .
O1 Na4 O4 Si2 -168.2(2) 7_755 .
O2 Na4 O4 Si2 12.2(3) . .
O5 Na4 O4 Si2 121.0(3) 3_465 .
O3 Na4 O4 Si2 -165.02(19) 4_645 .
Eu2 Na4 O4 Si2 138.1(2) . .
Si1 Na4 O4 Si2 19.02(18) . .
O6 Na4 O4 Eu1 61.37(19) 2_765 3_565
O3 Na4 O4 Eu1 148.8(2) . 3_565
O6 Na4 O4 Eu1 -121.33(16) 3_465 3_565
O1 Na4 O4 Eu1 -31.41(16) 7_755 3_565
O2 Na4 O4 Eu1 148.94(17) . 3_565
O5 Na4 O4 Eu1 -102.2(3) 3_465 3_565
O3 Na4 O4 Eu1 -28.3(2) 4_645 3_565
Eu2 Na4 O4 Eu1 -85.13(12) . 3_565
Si2 Na4 O4 Eu1 136.8(3) . 3_565
Si1 Na4 O4 Eu1 155.79(12) . 3_565
O6 Na4 O4 Eu2 146.51(17) 2_765 .
O3 Na4 O4 Eu2 -126.04(18) . .
O6 Na4 O4 Eu2 -36.20(12) 3_465 .
O1 Na4 O4 Eu2 53.72(14) 7_755 .
O2 Na4 O4 Eu2 -125.92(17) . .
O5 Na4 O4 Eu2 -17.1(3) 3_465 .
O3 Na4 O4 Eu2 56.88(19) 4_645 .
Si2 Na4 O4 Eu2 -138.1(2) . .
Si1 Na4 O4 Eu2 -119.07(9) . .
O6 Na4 O4 Eu3 174.2(3) 2_765 .
O3 Na4 O4 Eu3 -98.4(3) . .
O6 Na4 O4 Eu3 -8.5(3) 3_465 .
O1 Na4 O4 Eu3 81.4(3) 7_755 .
O2 Na4 O4 Eu3 -98.3(3) . .
O5 Na4 O4 Eu3 10.6(5) 3_465 .
O3 Na4 O4 Eu3 84.5(3) 4_645 .
Eu2 Na4 O4 Eu3 27.6(2) . .
Si2 Na4 O4 Eu3 -110.4(4) . .
Si1 Na4 O4 Eu3 -91.4(3) . .
O2 Eu3 O4 Si2 76.02(19) 3_565 .
O2 Eu3 O4 Si2 -103.98(19) 7_765 .
O4 Eu3 O4 Si2 166.66(12) 6 .
O4 Eu3 O4 Si2 -13.34(12) 2_775 .
O4 Eu3 O4 Si2 -113(93) 5_775 .
O5 Eu3 O4 Si2 166.66(12) 5_775 .
O5 Eu3 O4 Si2 -13.34(12) . .
Eu2 Eu3 O4 Si2 -137.0(2) . .
Eu2 Eu3 O4 Si2 43.0(2) 5_775 .
Si2 Eu3 O4 Si2 160.32(17) 6 .
Si2 Eu3 O4 Si2 -19.68(17) 2_775 .
O2 Eu3 O4 Eu1 -62.55(14) 3_565 3_565
O2 Eu3 O4 Eu1 117.45(14) 7_765 3_565
O4 Eu3 O4 Eu1 28.09(17) 6 3_565
O4 Eu3 O4 Eu1 -151.91(17) 2_775 3_565
O4 Eu3 O4 Eu1 109(100) 5_775 3_565
O5 Eu3 O4 Eu1 28.09(17) 5_775 3_565
O5 Eu3 O4 Eu1 -151.91(17) . 3_565
Eu2 Eu3 O4 Eu1 84.46(12) . 3_565
Eu2 Eu3 O4 Eu1 -95.54(12) 5_775 3_565
Si2 Eu3 O4 Eu1 21.74(13) 6 3_565
Si2 Eu3 O4 Eu1 -158.26(13) 2_775 3_565
O2 Eu3 O4 Eu2 -147.02(10) 3_565 .
O2 Eu3 O4 Eu2 32.98(10) 7_765 .
O4 Eu3 O4 Eu2 -56.37(12) 6 .
O4 Eu3 O4 Eu2 123.63(12) 2_775 .
O4 Eu3 O4 Eu2 24(72) 5_775 .
O5 Eu3 O4 Eu2 -56.37(12) 5_775 .
O5 Eu3 O4 Eu2 123.63(12) . .
Eu2 Eu3 O4 Eu2 180.0 5_775 .
Si2 Eu3 O4 Eu2 -62.72(8) 6 .
Si2 Eu3 O4 Eu2 117.28(8) 2_775 .
O2 Eu3 O4 Na4 -174.7(3) 3_565 .
O2 Eu3 O4 Na4 5.3(3) 7_765 .
O4 Eu3 O4 Na4 -84.1(3) 6 .
O4 Eu3 O4 Na4 95.9(3) 2_775 .
O4 Eu3 O4 Na4 -3(100) 5_775 .
O5 Eu3 O4 Na4 -84.1(3) 5_775 .
O5 Eu3 O4 Na4 95.9(3) . .
Eu2 Eu3 O4 Na4 -27.7(2) . .
Eu2 Eu3 O4 Na4 152.3(2) 5_775 .
Si2 Eu3 O4 Na4 -90.4(3) 6 .
Si2 Eu3 O4 Na4 89.6(3) 2_775 .
O6 Si2 O5 Si2 -71.5(2) . 2_775
O4 Si2 O5 Si2 160.73(18) . 2_775
O3 Si2 O5 Si2 48.8(2) . 2_775
Na4 Si2 O5 Si2 102.5(3) . 2_775
Na1 Si2 O5 Si2 -6.07(9) 3_565 2_775
Na4 Si2 O5 Si2 -91.8(2) 3_565 2_775
Na4 Si2 O5 Si2 91.7(2) 4_655 2_775
Eu3 Si2 O5 Si2 180.000(6) . 2_775
Eu1 Si2 O5 Si2 -175.89(6) 3_565 2_775
Eu2 Si2 O5 Si2 -50.61(5) 3_565 2_775
O6 Si2 O5 Eu3 108.5(2) . .
O4 Si2 O5 Eu3 -19.27(18) . .
O3 Si2 O5 Eu3 -131.2(2) . .
Na4 Si2 O5 Eu3 -77.5(3) . .
Na1 Si2 O5 Eu3 173.93(9) 3_565 .
Na4 Si2 O5 Eu3 88.22(19) 3_565 .
Na4 Si2 O5 Eu3 -88.3(2) 4_655 .
Eu1 Si2 O5 Eu3 4.11(6) 3_565 .
Eu2 Si2 O5 Eu3 129.39(5) 3_565 .
O6 Si2 O5 Na4 -163.2(2) . 4_655
O4 Si2 O5 Na4 69.0(3) . 4_655
O3 Si2 O5 Na4 -42.9(3) . 4_655
Na4 Si2 O5 Na4 10.8(5) . 4_655
Na1 Si2 O5 Na4 -97.76(18) 3_565 4_655
Na4 Si2 O5 Na4 176.5(4) 3_565 4_655
Eu3 Si2 O5 Na4 88.3(2) . 4_655
Eu1 Si2 O5 Na4 92.42(19) 3_565 4_655
Eu2 Si2 O5 Na4 -142.30(17) 3_565 4_655
O6 Si2 O5 Na4 20.2(4) . 3_565
O4 Si2 O5 Na4 -107.5(2) . 3_565
O3 Si2 O5 Na4 140.6(2) . 3_565
Na4 Si2 O5 Na4 -165.75(13) . 3_565
Na1 Si2 O5 Na4 85.7(2) 3_565 3_565
Na4 Si2 O5 Na4 -176.5(4) 4_655 3_565
Eu3 Si2 O5 Na4 -88.22(19) . 3_565
Eu1 Si2 O5 Na4 -84.1(2) 3_565 3_565
Eu2 Si2 O5 Na4 41.2(2) 3_565 3_565
O2 Eu3 O5 Si2 -78.03(15) 3_565 .
O2 Eu3 O5 Si2 101.97(15) 7_765 .
O4 Eu3 O5 Si2 13.13(12) 6 .
O4 Eu3 O5 Si2 -166.87(12) 2_775 .
O4 Eu3 O5 Si2 13.13(12) . .
O4 Eu3 O5 Si2 -166.87(12) 5_775 .
O5 Eu3 O5 Si2 87(100) 5_775 .
Eu2 Eu3 O5 Si2 53.04(5) . .
Eu2 Eu3 O5 Si2 -126.96(5) 5_775 .
Si2 Eu3 O5 Si2 0.000(2) 6 .
Si2 Eu3 O5 Si2 180.000(1) 2_775 .
O2 Eu3 O5 Si2 101.97(15) 3_565 2_775
O2 Eu3 O5 Si2 -78.03(15) 7_765 2_775
O4 Eu3 O5 Si2 -166.87(12) 6 2_775
O4 Eu3 O5 Si2 13.13(12) 2_775 2_775
O4 Eu3 O5 Si2 -166.87(12) . 2_775
O4 Eu3 O5 Si2 13.13(12) 5_775 2_775
O5 Eu3 O5 Si2 -93(100) 5_775 2_775
Eu2 Eu3 O5 Si2 -126.96(5) . 2_775
Eu2 Eu3 O5 Si2 53.04(5) 5_775 2_775
Si2 Eu3 O5 Si2 180.000(1) 6 2_775
O2 Eu3 O5 Na4 -168.47(15) 3_565 4_655
O2 Eu3 O5 Na4 11.53(15) 7_765 4_655
O4 Eu3 O5 Na4 -77.31(12) 6 4_655
O4 Eu3 O5 Na4 102.69(12) 2_775 4_655
O4 Eu3 O5 Na4 -77.31(12) . 4_655
O4 Eu3 O5 Na4 102.69(12) 5_775 4_655
O5 Eu3 O5 Na4 -4(100) 5_775 4_655
Eu2 Eu3 O5 Na4 -37.40(6) . 4_655
Eu2 Eu3 O5 Na4 142.60(6) 5_775 4_655
Si2 Eu3 O5 Na4 -90.44(7) 6 4_655
Si2 Eu3 O5 Na4 89.56(7) 2_775 4_655
O2 Eu3 O5 Na4 11.53(15) 3_565 3_565
O2 Eu3 O5 Na4 -168.47(15) 7_765 3_565
O4 Eu3 O5 Na4 102.69(12) 6 3_565
O4 Eu3 O5 Na4 -77.31(12) 2_775 3_565
O4 Eu3 O5 Na4 102.69(12) . 3_565
O4 Eu3 O5 Na4 -77.31(12) 5_775 3_565
O5 Eu3 O5 Na4 176(100) 5_775 3_565
Eu2 Eu3 O5 Na4 142.60(6) . 3_565
Eu2 Eu3 O5 Na4 -37.40(6) 5_775 3_565
Si2 Eu3 O5 Na4 89.56(7) 6 3_565
Si2 Eu3 O5 Na4 -90.44(7) 2_775 3_565
O4 Si2 O6 Na2 -179.7(4) . 3_565
O5 Si2 O6 Na2 59.4(6) . 3_565
O3 Si2 O6 Na2 -58.4(6) . 3_565
Na4 Si2 O6 Na2 -115.5(4) . 3_565
Na1 Si2 O6 Na2 -75.5(4) 3_565 3_565
Na4 Si2 O6 Na2 81.1(5) 3_565 3_565
Na4 Si2 O6 Na2 5.0(12) 4_655 3_565
Eu3 Si2 O6 Na2 119.6(4) . 3_565
Eu1 Si2 O6 Na2 -177.3(5) 3_565 3_565
Eu2 Si2 O6 Na2 0.000(1) 3_565 3_565
O4 Si2 O6 Eu2 -179.7(4) . 3_565
O5 Si2 O6 Eu2 59.4(6) . 3_565
O3 Si2 O6 Eu2 -58.4(6) . 3_565
Na4 Si2 O6 Eu2 -115.5(4) . 3_565
Na1 Si2 O6 Eu2 -75.5(4) 3_565 3_565
Na4 Si2 O6 Eu2 81.1(5) 3_565 3_565
Na4 Si2 O6 Eu2 5.0(12) 4_655 3_565
Eu3 Si2 O6 Eu2 119.6(4) . 3_565
Eu1 Si2 O6 Eu2 -177.3(5) 3_565 3_565
O4 Si2 O6 Na4 -7.8(5) . 2_765
O5 Si2 O6 Na4 -128.7(5) . 2_765
O3 Si2 O6 Na4 113.5(4) . 2_765
Na4 Si2 O6 Na4 56.4(4) . 2_765
Na1 Si2 O6 Na4 96.4(4) 3_565 2_765
Na4 Si2 O6 Na4 -107.1(4) 3_565 2_765
Na4 Si2 O6 Na4 176.9(4) 4_655 2_765
Eu3 Si2 O6 Na4 -68.5(4) . 2_765
Eu1 Si2 O6 Na4 -5.4(4) 3_565 2_765
Eu2 Si2 O6 Na4 171.9(8) 3_565 2_765
O4 Si2 O6 Na4 99.3(2) . 3_565
O5 Si2 O6 Na4 -21.7(4) . 3_565
O3 Si2 O6 Na4 -139.4(2) . 3_565
Na4 Si2 O6 Na4 163.46(8) . 3_565
Na1 Si2 O6 Na4 -156.6(2) 3_565 3_565
Na4 Si2 O6 Na4 -76.1(7) 4_655 3_565
Eu3 Si2 O6 Na4 38.5(2) . 3_565
Eu1 Si2 O6 Na4 101.62(13) 3_565 3_565
Eu2 Si2 O6 Na4 -81.1(5) 3_565 3_565
O4 Si2 O6 Na1 -104.2(2) . 3_565
O5 Si2 O6 Na1 134.9(3) . 3_565
O3 Si2 O6 Na1 17.1(2) . 3_565
Na4 Si2 O6 Na1 -39.99(19) . 3_565
Na4 Si2 O6 Na1 156.6(2) 3_565 3_565
Na4 Si2 O6 Na1 80.5(7) 4_655 3_565
Eu3 Si2 O6 Na1 -164.92(7) . 3_565
Eu1 Si2 O6 Na1 -101.83(10) 3_565 3_565
Eu2 Si2 O6 Na1 75.5(4) 3_565 3_565
